data_4120560
loop_
_publ_author_name
'Takezawa, Hiroki'
'Murase, Takashi'
'Resnati, Giuseppe'
'Metrangolo, Pierangelo'
'Fujita, Makoto'

_publ_contact_author 'Makoto Fujita'
_publ_section_title
;
 Recognition of polyfluorinated compounds through self-aggregation in a
 cavity.
;
_journal_issue 5
_journal_name_full 'Journal of the American Chemical Society'
_journal_page_first 1786
_journal_page_last 1788
_journal_paper_doi 10.1021/ja412893c
_journal_volume 136
_journal_year 2014
_chemical_formula_sum 'C256 H310.7 F56 N90.79 O173.83 Pd12'
_chemical_formula_weight 9781.83
_chemical_name_systematic
; 
 ? 
;
_space_group_IT_number 2
_symmetry_cell_setting triclinic
_symmetry_space_group_name_Hall '-P 1'
_symmetry_space_group_name_H-M 'P -1'
_atom_sites_solution_hydrogens geom
_atom_sites_solution_primary direct
_atom_sites_solution_secondary difmap
_audit_creation_method SHELXL-97
_cell_angle_alpha 115.9900(10)
_cell_angle_beta 90.625(2)
_cell_angle_gamma 119.3710(10)
_cell_formula_units_Z 1
_cell_length_a 24.284(3)
_cell_length_b 24.306(3)
_cell_length_c 24.636(3)
_cell_measurement_reflns_used 9944
_cell_measurement_temperature 90(2)
_cell_measurement_theta_max 26.524
_cell_measurement_theta_min 2.234
_cell_volume 10907(2)
_computing_cell_refinement 'Bruker SAINT'
_computing_data_collection 'Bruker APEX-II'
_computing_data_reduction 'Bruker SAINT'
_computing_molecular_graphics 'Bruker XP'
_computing_publication_material 'Bruker SHELXTL'
_computing_structure_refinement 'SHELXL-97 (Sheldrick, 2008)'
_computing_structure_solution 'SHELXS-97 (Sheldrick, 2008)'
_diffrn_ambient_temperature 90(2)
_diffrn_measured_fraction_theta_full 0.983
_diffrn_measured_fraction_theta_max 0.983
_diffrn_measurement_device_type 'CCD area detector'
_diffrn_measurement_method 'omega scan'
_diffrn_radiation_monochromator 'focusing mirror'
_diffrn_radiation_source 'fine-focus sealed tube'
_diffrn_radiation_type MoK\a
_diffrn_radiation_wavelength 0.71073
_diffrn_reflns_av_R_equivalents 0.0548
_diffrn_reflns_av_sigmaI/netI 0.0812
_diffrn_reflns_limit_h_max 31
_diffrn_reflns_limit_h_min -31
_diffrn_reflns_limit_k_max 31
_diffrn_reflns_limit_k_min -30
_diffrn_reflns_limit_l_max 31
_diffrn_reflns_limit_l_min -31
_diffrn_reflns_number 121593
_diffrn_reflns_theta_full 27.13
_diffrn_reflns_theta_max 27.13
_diffrn_reflns_theta_min 1.12
_exptl_absorpt_coefficient_mu 0.603
_exptl_absorpt_correction_T_max 0.9532
_exptl_absorpt_correction_T_min 0.9147
_exptl_absorpt_correction_type multi-scan
_exptl_absorpt_process_details SADABS
_exptl_crystal_colour colourless
_exptl_crystal_density_diffrn 1.489
_exptl_crystal_density_method 'not measured'
_exptl_crystal_description Block
_exptl_crystal_F_000 4999
_exptl_crystal_size_max 0.15
_exptl_crystal_size_mid 0.10
_exptl_crystal_size_min 0.08
_refine_diff_density_max 1.294
_refine_diff_density_min -1.189
_refine_diff_density_rms 0.144
_refine_ls_extinction_method none
_refine_ls_goodness_of_fit_ref 0.999
_refine_ls_hydrogen_treatment constr
_refine_ls_matrix_type full
_refine_ls_number_parameters 3026
_refine_ls_number_reflns 47468
_refine_ls_number_restraints 1054
_refine_ls_restrained_S_all 1.015
_refine_ls_R_factor_all 0.1267
_refine_ls_R_factor_gt 0.0789
_refine_ls_shift/su_max 0.002
_refine_ls_shift/su_mean 0.000
_refine_ls_structure_factor_coef Fsqd
_refine_ls_weighting_details 'calc w=1/[\s^2^(Fo^2^)+(0.1230P)^2^+51.0097P] where P=(Fo^2^+2Fc^2^)/3'
_refine_ls_weighting_scheme calc
_refine_ls_wR_factor_gt 0.2119
_refine_ls_wR_factor_ref 0.2437
_reflns_number_gt 30437
_reflns_number_total 47468
_reflns_threshold_expression >2sigma(I)
_cod_data_source_file ja412893c_si_002.cif
_cod_data_source_block 1-2a
_cod_depositor_comments
;
The following automatic conversions were performed:

'_symmetry_cell_setting' value 'Triclinic' changed to 'triclinic'
according to
/usr/data/users/saulius/automatic-downloads/current/ACS/lib/dictionaries/cif_core.dic
dictionary named 'cif_core.dic' version 2.4.2 from 2011-04-26.

Automatic conversion script
Id: cif_fix_values 2281 2013-09-26 08:29:07Z andrius 
;
_cod_original_sg_symbol_H-M P-1
_cod_original_formula_sum 'C256 H310.70 F56 N90.79 O173.83 Pd12'
_cod_database_code 4120560

loop_
_symmetry_equiv_pos_as_xyz
'x, y, z'
'-x, -y, -z'

loop_
_atom_site_label
_atom_site_type_symbol
_atom_site_fract_x
_atom_site_fract_y
_atom_site_fract_z
_atom_site_U_iso_or_equiv
_atom_site_adp_type
_atom_site_occupancy
_atom_site_symmetry_multiplicity
_atom_site_calc_flag
_atom_site_refinement_flags
_atom_site_disorder_assembly
_atom_site_disorder_group
Pd1 Pd 0.91699(3) 0.25653(3) 0.10644(3) 0.03260(13) Uani 1 1 d . . .
Pd2 Pd 0.83577(2) 0.75018(3) 0.10885(2) 0.02774(12) Uani 1 1 d . . .
Pd3 Pd 0.34437(3) 0.18210(3) 0.10966(2) 0.02992(13) Uani 1 1 d . . .
Pd4 Pd 0.40040(3) -0.25372(3) -0.40097(3) 0.03203(13) Uani 1 1 d . . .
Pd5 Pd 0.34014(3) 0.25274(3) -0.39293(2) 0.02910(12) Uani 1 1 d . . .
Pd6 Pd 0.90800(2) 0.30705(3) -0.39409(2) 0.02516(12) Uani 1 1 d . . .
N1 N 0.8609(3) 0.2995(3) 0.1223(3) 0.0320(12) Uani 1 1 d . . .
N2 N 0.4431(3) 0.2496(3) 0.1256(3) 0.0350(13) Uani 1 1 d . . .
N3 N 0.8051(3) 0.6643(3) 0.1234(3) 0.0320(12) Uani 1 1 d . . .
N4 N 0.6794(3) 0.3445(3) 0.1313(3) 0.0370(13) Uani 1 1 d . . .
N5 N 0.6660(3) 0.4348(3) 0.1301(3) 0.0353(13) Uani 1 1 d . . .
N6 N 0.7692(3) 0.4464(3) 0.1299(3) 0.0344(13) Uani 1 1 d . . .
N7 N 0.8718(3) 0.2061(3) 0.0134(3) 0.0295(12) Uani 1 1 d . . .
N8 N 0.8691(3) 0.2399(3) -0.3577(2) 0.0302(12) Uani 1 1 d . B .
N9 N 0.4961(3) -0.1689(3) -0.3583(3) 0.0337(13) Uani 1 1 d . A .
N10 N 0.8062(3) 0.1524(3) -0.2050(3) 0.0337(13) Uani 1 1 d . . .
N11 N 0.7150(3) 0.0604(3) -0.2964(3) 0.0333(13) Uani 1 1 d . . .
N12 N 0.7147(3) 0.0522(3) -0.2033(3) 0.0333(13) Uani 1 1 d . . .
N13 N 0.8055(3) 0.6746(3) 0.0155(3) 0.0306(12) Uani 1 1 d . . .
N14 N 0.4386(3) 0.3067(3) -0.3527(3) 0.0310(12) Uani 1 1 d . . .
N15 N 0.8535(3) 0.3468(3) -0.3531(3) 0.0331(13) Uani 1 1 d . B .
N16 N 0.6634(3) 0.4664(3) -0.2014(3) 0.0328(13) Uani 1 1 d . . .
N17 N 0.6737(3) 0.3852(3) -0.2918(3) 0.0337(13) Uani 1 1 d . . .
N18 N 0.7656(3) 0.4776(3) -0.2001(3) 0.0347(13) Uani 1 1 d . . .
N19 N 0.3383(3) 0.1446(3) 0.0164(3) 0.0344(13) Uani 1 1 d . . .
N20 N 0.3780(3) -0.1777(3) -0.3568(3) 0.0326(12) Uani 1 1 d . A .
N21 N 0.3288(3) 0.1918(3) -0.3528(3) 0.0317(12) Uani 1 1 d . . .
N22 N 0.3519(3) 0.0195(3) -0.2007(3) 0.0339(13) Uani 1 1 d . . .
N23 N 0.3471(3) 0.0286(3) -0.2919(3) 0.0307(12) Uani 1 1 d . . .
N24 N 0.3370(3) 0.1094(3) -0.2000(3) 0.0337(13) Uani 1 1 d . . .
N25 N 0.9755(3) 0.2154(4) 0.0895(3) 0.0497(17) Uani 1 1 d . . .
N26 N 0.9650(3) 0.3088(4) 0.2003(3) 0.0497(17) Uani 1 1 d . . .
N27 N 0.8637(3) 0.8258(3) 0.2028(3) 0.0387(14) Uani 1 1 d . . .
N28 N 0.8650(3) 0.8360(3) 0.0939(3) 0.0363(13) Uani 1 1 d . . .
N29 N 0.3505(3) 0.2183(3) 0.2037(3) 0.0400(14) Uani 1 1 d . . .
N30 N 0.2450(3) 0.1121(4) 0.0929(3) 0.0432(15) Uani 1 1 d . . .
N33 N 0.3527(3) 0.3152(3) -0.4330(3) 0.0406(14) Uani 1 1 d . . .
N34 N 0.2409(3) 0.2006(4) -0.4317(3) 0.0410(15) Uani 1 1 d . . .
C1 C 0.7994(4) 0.2628(4) 0.1236(4) 0.0387(17) Uani 1 1 d . . .
H1 H 0.7825 0.2175 0.1222 0.046 Uiso 1 1 calc R . .
C2 C 0.7589(4) 0.2883(4) 0.1270(4) 0.0414(18) Uani 1 1 d . . .
H2 H 0.7149 0.2610 0.1280 0.050 Uiso 1 1 calc R . .
C3 C 0.7835(3) 0.3542(4) 0.1289(3) 0.0318(14) Uani 1 1 d . . .
C4 C 0.8481(4) 0.3927(4) 0.1285(4) 0.0384(16) Uani 1 1 d . . .
H4 H 0.8661 0.4382 0.1303 0.046 Uiso 1 1 calc R . .
C5 C 0.8864(4) 0.3649(4) 0.1256(3) 0.0382(16) Uani 1 1 d . . .
H5 H 0.9310 0.3918 0.1258 0.046 Uiso 1 1 calc R . .
C6 C 0.7411(3) 0.3833(4) 0.1305(3) 0.0337(15) Uani 1 1 d . . .
C7 C 0.4673(4) 0.3111(4) 0.1240(4) 0.0415(18) Uani 1 1 d . . .
H7 H 0.4386 0.3260 0.1202 0.050 Uiso 1 1 calc R . .
C8 C 0.5331(4) 0.3541(4) 0.1278(4) 0.0410(17) Uani 1 1 d . . .
H8 H 0.5497 0.3993 0.1293 0.049 Uiso 1 1 calc R . .
C9 C 0.5743(3) 0.3304(4) 0.1295(3) 0.0347(15) Uani 1 1 d . . .
C10 C 0.5480(4) 0.2661(4) 0.1304(4) 0.0455(19) Uani 1 1 d . . .
H10 H 0.5748 0.2485 0.1326 0.055 Uiso 1 1 calc R . .
C11 C 0.4829(4) 0.2278(5) 0.1282(4) 0.047(2) Uani 1 1 d . . .
H11 H 0.4655 0.1834 0.1285 0.056 Uiso 1 1 calc R . .
C12 C 0.6439(3) 0.3727(4) 0.1307(3) 0.0336(15) Uani 1 1 d . . .
C13 C 0.8443(3) 0.6412(4) 0.1264(3) 0.0339(15) Uani 1 1 d . . .
H13 H 0.8888 0.6685 0.1264 0.041 Uiso 1 1 calc R . .
C14 C 0.8217(3) 0.5788(4) 0.1294(4) 0.0364(16) Uani 1 1 d . . .
H14 H 0.8504 0.5634 0.1317 0.044 Uiso 1 1 calc R . .
C15 C 0.7568(3) 0.5382(3) 0.1292(3) 0.0308(14) Uani 1 1 d . . .
C16 C 0.7171(3) 0.5632(4) 0.1254(4) 0.0369(16) Uani 1 1 d . . .
H16 H 0.6723 0.5367 0.1248 0.044 Uiso 1 1 calc R . .
C17 C 0.7419(3) 0.6256(4) 0.1226(4) 0.0394(17) Uani 1 1 d . . .
H17 H 0.7141 0.6419 0.1200 0.047 Uiso 1 1 calc R . .
C18 C 0.7290(3) 0.4690(4) 0.1301(3) 0.0322(15) Uani 1 1 d . . .
C19 C 0.8998(3) 0.2391(4) -0.0192(3) 0.0344(15) Uani 1 1 d . . .
H19 H 0.9424 0.2833 0.0010 0.041 Uiso 1 1 calc R . .
C20 C 0.8696(3) 0.2114(4) -0.0802(3) 0.0369(16) Uani 1 1 d . . .
H20 H 0.8907 0.2365 -0.1018 0.044 Uiso 1 1 calc R . .
C21 C 0.8081(3) 0.1468(4) -0.1105(3) 0.0308(14) Uani 1 1 d . . .
C22 C 0.7785(3) 0.1135(4) -0.0766(3) 0.0337(15) Uani 1 1 d . . .
H22 H 0.7357 0.0696 -0.0956 0.040 Uiso 1 1 calc R . .
C23 C 0.8114(3) 0.1444(4) -0.0154(3) 0.0350(15) Uani 1 1 d . . .
H23 H 0.7906 0.1211 0.0076 0.042 Uiso 1 1 calc R . .
C24 C 0.7741(3) 0.1152(4) -0.1768(3) 0.0296(14) Uani 1 1 d . . .
C25 C 0.8096(3) 0.1772(4) -0.3880(3) 0.0327(15) Uani 1 1 d . . .
H25 H 0.7883 0.1603 -0.4297 0.039 Uiso 1 1 calc R B .
C26 C 0.7784(3) 0.1363(4) -0.3599(3) 0.0331(15) Uani 1 1 d . B .
H26 H 0.7372 0.0906 -0.3828 0.040 Uiso 1 1 calc R . .
C27 C 0.8079(3) 0.1624(4) -0.2980(3) 0.0321(15) Uani 1 1 d . . .
C28 C 0.8681(4) 0.2276(4) -0.2671(3) 0.0426(18) Uani 1 1 d . B .
H28 H 0.8891 0.2471 -0.2245 0.051 Uiso 1 1 calc R . .
C29 C 0.8985(4) 0.2651(4) -0.2980(3) 0.0413(18) Uani 1 1 d . . .
H29 H 0.9409 0.3095 -0.2766 0.050 Uiso 1 1 calc R B .
C30 C 0.7745(3) 0.1226(4) -0.2647(3) 0.0332(15) Uani 1 1 d . B .
C31 C 0.5257(3) -0.1420(4) -0.2977(3) 0.0356(16) Uani 1 1 d . . .
H31 H 0.5031 -0.1671 -0.2766 0.043 Uiso 1 1 calc R A .
C32 C 0.5882(3) -0.0785(4) -0.2660(3) 0.0349(16) Uani 1 1 d . A .
H32 H 0.6085 -0.0606 -0.2236 0.042 Uiso 1 1 calc R . .
C33 C 0.6208(3) -0.0415(4) -0.2963(3) 0.0307(14) Uani 1 1 d . . .
C34 C 0.5904(3) -0.0698(4) -0.3586(3) 0.0358(16) Uani 1 1 d . A .
H34 H 0.6124 -0.0459 -0.3808 0.043 Uiso 1 1 calc R . .
C35 C 0.5277(3) -0.1330(4) -0.3879(3) 0.0321(15) Uani 1 1 d . . .
H35 H 0.5064 -0.1514 -0.4302 0.039 Uiso 1 1 calc R A .
C36 C 0.6873(3) 0.0276(3) -0.2638(3) 0.0307(14) Uani 1 1 d . A .
C37 C 0.7440(3) 0.6431(4) -0.0188(3) 0.0379(17) Uani 1 1 d . . .
H37 H 0.7184 0.6617 0.0000 0.046 Uiso 1 1 calc R . .
C38 C 0.7171(4) 0.5856(4) -0.0792(3) 0.0382(16) Uani 1 1 d . . .
H38 H 0.6730 0.5636 -0.1016 0.046 Uiso 1 1 calc R . .
C39 C 0.7548(3) 0.5594(4) -0.1077(3) 0.0300(14) Uani 1 1 d . . .
C40 C 0.8186(3) 0.5930(4) -0.0726(3) 0.0308(14) Uani 1 1 d . . .
H40 H 0.8459 0.5768 -0.0907 0.037 Uiso 1 1 calc R . .
C41 C 0.8420(3) 0.6501(4) -0.0113(3) 0.0325(15) Uani 1 1 d . . .
H41 H 0.8856 0.6727 0.0124 0.039 Uiso 1 1 calc R . .
C42 C 0.7268(3) 0.4979(4) -0.1734(3) 0.0313(14) Uani 1 1 d . . .
C43 C 0.4745(3) 0.2817(4) -0.3822(3) 0.0338(15) Uani 1 1 d . . .
H43 H 0.4542 0.2405 -0.4238 0.041 Uiso 1 1 calc R . .
C44 C 0.5395(3) 0.3138(4) -0.3538(3) 0.0339(15) Uani 1 1 d . . .
H44 H 0.5639 0.2952 -0.3757 0.041 Uiso 1 1 calc R . .
C45 C 0.5693(3) 0.3738(4) -0.2928(3) 0.0331(15) Uani 1 1 d . . .
C46 C 0.5314(4) 0.3982(4) -0.2628(3) 0.0374(16) Uani 1 1 d . . .
H46 H 0.5502 0.4389 -0.2210 0.045 Uiso 1 1 calc R . .
C47 C 0.4667(3) 0.3636(4) -0.2937(3) 0.0352(16) Uani 1 1 d . . .
H47 H 0.4410 0.3807 -0.2726 0.042 Uiso 1 1 calc R . .
C48 C 0.6395(3) 0.4102(4) -0.2607(3) 0.0325(15) Uani 1 1 d . . .
C49 C 0.8793(3) 0.4032(4) -0.2932(3) 0.0341(15) Uani 1 1 d . . .
H49 H 0.9240 0.4263 -0.2719 0.041 Uiso 1 1 calc R B .
C50 C 0.8428(3) 0.4283(4) -0.2617(3) 0.0376(16) Uani 1 1 d . B .
H50 H 0.8621 0.4682 -0.2195 0.045 Uiso 1 1 calc R . .
C51 C 0.7776(3) 0.3949(4) -0.2925(3) 0.0321(15) Uani 1 1 d . . .
C52 C 0.7512(3) 0.3364(4) -0.3531(3) 0.0344(15) Uani 1 1 d . B .
H52 H 0.7062 0.3117 -0.3749 0.041 Uiso 1 1 calc R . .
C53 C 0.7900(3) 0.3139(4) -0.3822(3) 0.0330(15) Uani 1 1 d . . .
H53 H 0.7712 0.2737 -0.4243 0.040 Uiso 1 1 calc R B .
C54 C 0.7362(3) 0.4200(4) -0.2601(3) 0.0320(15) Uani 1 1 d . B .
C55 C 0.3416(4) 0.0868(4) -0.0162(3) 0.0413(18) Uani 1 1 d . . .
H55 H 0.3425 0.0611 0.0034 0.050 Uiso 1 1 calc R . .
C56 C 0.3437(4) 0.0628(4) -0.0779(3) 0.0396(17) Uani 1 1 d . . .
H56 H 0.3466 0.0214 -0.1003 0.047 Uiso 1 1 calc R . .
C57 C 0.3416(4) 0.1002(4) -0.1064(3) 0.0347(15) Uani 1 1 d . . .
C58 C 0.3385(4) 0.1605(4) -0.0725(3) 0.0349(15) Uani 1 1 d . . .
H58 H 0.3377 0.1872 -0.0910 0.042 Uiso 1 1 calc R . .
C59 C 0.3366(4) 0.1817(4) -0.0109(3) 0.0348(16) Uani 1 1 d . . .
H59 H 0.3340 0.2230 0.0127 0.042 Uiso 1 1 calc R . .
C60 C 0.3440(3) 0.0749(4) -0.1734(3) 0.0334(15) Uani 1 1 d . . .
C61 C 0.3699(4) -0.1455(4) -0.3860(3) 0.0361(16) Uani 1 1 d . . .
H61 H 0.3701 -0.1627 -0.4289 0.043 Uiso 1 1 calc R A .
C62 C 0.3616(4) -0.0891(4) -0.3562(3) 0.0349(15) Uani 1 1 d . A .
H62 H 0.3554 -0.0680 -0.3782 0.042 Uiso 1 1 calc R . .
C63 C 0.3623(3) -0.0627(4) -0.2935(3) 0.0317(14) Uani 1 1 d . . .
C64 C 0.3703(4) -0.0958(4) -0.2636(3) 0.0397(17) Uani 1 1 d . A .
H64 H 0.3706 -0.0791 -0.2207 0.048 Uiso 1 1 calc R . .
C65 C 0.3778(4) -0.1532(4) -0.2963(3) 0.0384(16) Uani 1 1 d . . .
H65 H 0.3830 -0.1760 -0.2755 0.046 Uiso 1 1 calc R A .
C66 C 0.3530(3) -0.0016(4) -0.2606(3) 0.0310(14) Uani 1 1 d . A .
C67 C 0.3300(4) 0.2171(4) -0.2917(3) 0.0386(17) Uani 1 1 d . . .
H67 H 0.3290 0.2597 -0.2694 0.046 Uiso 1 1 calc R . .
C68 C 0.3328(4) 0.1829(4) -0.2607(3) 0.0362(16) Uani 1 1 d . . .
H68 H 0.3333 0.2017 -0.2176 0.043 Uiso 1 1 calc R . .
C69 C 0.3346(3) 0.1212(4) -0.2921(3) 0.0289(14) Uani 1 1 d . . .
C70 C 0.3326(4) 0.0943(4) -0.3555(3) 0.0354(15) Uani 1 1 d . . .
H70 H 0.3322 0.0508 -0.3786 0.042 Uiso 1 1 calc R . .
C71 C 0.3313(4) 0.1310(4) -0.3846(3) 0.0398(18) Uani 1 1 d . . .
H71 H 0.3321 0.1139 -0.4273 0.048 Uiso 1 1 calc R . .
C72 C 0.3394(3) 0.0841(4) -0.2599(3) 0.0299(14) Uani 1 1 d . . .
C73 C 0.9392(5) 0.1356(5) 0.0408(5) 0.071(3) Uani 1 1 d . . .
H73A H 0.9679 0.1178 0.0402 0.107 Uiso 1 1 calc R . .
H73B H 0.9266 0.1286 -0.0008 0.107 Uiso 1 1 calc R . .
H73C H 0.8995 0.1081 0.0510 0.107 Uiso 1 1 calc R . .
C74 C 1.0302(5) 0.2565(6) 0.0681(5) 0.063(3) Uani 1 1 d . . .
H74A H 1.0629 0.2439 0.0684 0.095 Uiso 1 1 calc R . .
H74B H 1.0513 0.3093 0.0965 0.095 Uiso 1 1 calc R . .
H74C H 1.0126 0.2432 0.0252 0.095 Uiso 1 1 calc R . .
C75 C 1.0007(6) 0.2247(6) 0.1502(5) 0.077(3) Uani 1 1 d . . .
H75A H 1.0389 0.2199 0.1493 0.092 Uiso 1 1 calc R . .
H75B H 0.9658 0.1865 0.1572 0.092 Uiso 1 1 calc R . .
C76 C 1.0210(5) 0.2990(6) 0.2019(5) 0.074(3) Uani 1 1 d . . .
H76A H 1.0590 0.3370 0.1971 0.089 Uiso 1 1 calc R . .
H76B H 1.0349 0.3051 0.2432 0.089 Uiso 1 1 calc R . .
C77 C 0.9906(5) 0.3878(5) 0.2352(4) 0.063(3) Uani 1 1 d . . .
H77A H 1.0161 0.4102 0.2784 0.094 Uiso 1 1 calc R . .
H77B H 0.9537 0.3941 0.2362 0.094 Uiso 1 1 calc R . .
H77C H 1.0191 0.4116 0.2141 0.094 Uiso 1 1 calc R . .
C78 C 0.9190(6) 0.2730(6) 0.2301(5) 0.078(3) Uani 1 1 d . . .
H78A H 0.9430 0.2928 0.2732 0.118 Uiso 1 1 calc R . .
H78B H 0.8995 0.2201 0.2056 0.118 Uiso 1 1 calc R . .
H78C H 0.8840 0.2824 0.2313 0.118 Uiso 1 1 calc R . .
C79 C 0.8137(5) 0.8023(5) 0.2359(4) 0.051(2) Uani 1 1 d . . .
H79A H 0.8250 0.8446 0.2769 0.076 Uiso 1 1 calc R . .
H79B H 0.8131 0.7649 0.2422 0.076 Uiso 1 1 calc R . .
H79C H 0.7700 0.7818 0.2104 0.076 Uiso 1 1 calc R . .
C80 C 0.9265(5) 0.8433(5) 0.2359(4) 0.059(2) Uani 1 1 d . . .
H80A H 0.9397 0.8801 0.2806 0.089 Uiso 1 1 calc R . .
H80B H 0.9609 0.8625 0.2168 0.089 Uiso 1 1 calc R . .
H80C H 0.9202 0.7986 0.2323 0.089 Uiso 1 1 calc R . .
C81 C 0.8739(5) 0.8937(4) 0.2061(4) 0.050(2) Uani 1 1 d . . .
H81A H 0.8309 0.8882 0.1984 0.060 Uiso 1 1 calc R . .
H81B H 0.9021 0.9369 0.2486 0.060 Uiso 1 1 calc R . .
C82 C 0.9062(4) 0.9045(4) 0.1575(4) 0.049(2) Uani 1 1 d . . .
H82A H 0.9510 0.9147 0.1676 0.058 Uiso 1 1 calc R . .
H82B H 0.9105 0.9469 0.1570 0.058 Uiso 1 1 calc R . .
C83 C 0.9037(4) 0.8373(4) 0.0481(4) 0.0463(19) Uani 1 1 d . . .
H83A H 0.9206 0.8826 0.0472 0.070 Uiso 1 1 calc R . .
H83B H 0.8755 0.7949 0.0061 0.070 Uiso 1 1 calc R . .
H83C H 0.9408 0.8353 0.0608 0.070 Uiso 1 1 calc R . .
C84 C 0.8055(4) 0.8326(5) 0.0711(4) 0.051(2) Uani 1 1 d . . .
H84A H 0.8194 0.8782 0.0716 0.077 Uiso 1 1 calc R . .
H84B H 0.7771 0.8266 0.0988 0.077 Uiso 1 1 calc R . .
H84C H 0.7811 0.7910 0.0280 0.077 Uiso 1 1 calc R . .
C85 C 0.4018(4) 0.2186(6) 0.2371(4) 0.058(2) Uani 1 1 d . . .
H85A H 0.3964 0.2262 0.2786 0.088 Uiso 1 1 calc R . .
H85B H 0.4456 0.2584 0.2423 0.088 Uiso 1 1 calc R . .
H85C H 0.3975 0.1716 0.2125 0.088 Uiso 1 1 calc R . .
C86 C 0.3625(5) 0.2922(5) 0.2351(4) 0.065(3) Uani 1 1 d . . .
H86A H 0.3635 0.3083 0.2794 0.097 Uiso 1 1 calc R . .
H86B H 0.3271 0.2909 0.2139 0.097 Uiso 1 1 calc R . .
H86C H 0.4050 0.3265 0.2327 0.097 Uiso 1 1 calc R . .
C87 C 0.2839(4) 0.1639(6) 0.2045(4) 0.059(2) Uani 1 1 d . . .
H87A H 0.2826 0.1201 0.1982 0.071 Uiso 1 1 calc R . .
H87B H 0.2766 0.1864 0.2459 0.071 Uiso 1 1 calc R . .
C88 C 0.2320(5) 0.1422(6) 0.1544(4) 0.066(3) Uani 1 1 d . . .
H88A H 0.2308 0.1852 0.1627 0.079 Uiso 1 1 calc R . .
H88B H 0.1886 0.1046 0.1535 0.079 Uiso 1 1 calc R . .
C89 C 0.2026(4) 0.1083(6) 0.0452(5) 0.065(3) Uani 1 1 d . . .
H89A H 0.1561 0.0781 0.0426 0.098 Uiso 1 1 calc R . .
H89B H 0.2094 0.0865 0.0039 0.098 Uiso 1 1 calc R . .
H89C H 0.2144 0.1579 0.0579 0.098 Uiso 1 1 calc R . .
C90 C 0.2291(5) 0.0374(5) 0.0712(5) 0.060(2) Uani 1 1 d . . .
H90A H 0.1858 0.0082 0.0755 0.090 Uiso 1 1 calc R . .
H90B H 0.2627 0.0404 0.0967 0.090 Uiso 1 1 calc R . .
H90C H 0.2283 0.0143 0.0268 0.090 Uiso 1 1 calc R . .
C97 C 0.3720(5) 0.3899(5) -0.3829(4) 0.059(2) Uani 1 1 d . . .
H97A H 0.3768 0.4192 -0.4021 0.088 Uiso 1 1 calc R . .
H97B H 0.4140 0.4138 -0.3525 0.088 Uiso 1 1 calc R . .
H97C H 0.3378 0.3858 -0.3612 0.088 Uiso 1 1 calc R . .
C98 C 0.4041(4) 0.3229(5) -0.4667(4) 0.0473(19) Uani 1 1 d . . .
H98A H 0.4047 0.3482 -0.4888 0.071 Uiso 1 1 calc R . .
H98B H 0.3940 0.2742 -0.4973 0.071 Uiso 1 1 calc R . .
H98C H 0.4473 0.3514 -0.4362 0.071 Uiso 1 1 calc R . .
C99 C 0.2881(4) 0.2768(5) -0.4789(4) 0.049(2) Uani 1 1 d . . .
H99A H 0.2861 0.3113 -0.4887 0.059 Uiso 1 1 calc R . .
H99B H 0.2828 0.2360 -0.5186 0.059 Uiso 1 1 calc R . .
C100 C 0.2342(4) 0.2478(5) -0.4512(5) 0.056(2) Uani 1 1 d . . .
H00A H 0.1909 0.2188 -0.4826 0.067 Uiso 1 1 calc R . .
H00B H 0.2367 0.2891 -0.4141 0.067 Uiso 1 1 calc R . .
C101 C 0.2149(4) 0.1266(5) -0.4889(4) 0.054(2) Uani 1 1 d . . .
H01A H 0.1681 0.1032 -0.5085 0.081 Uiso 1 1 calc R . .
H01B H 0.2197 0.0958 -0.4761 0.081 Uiso 1 1 calc R . .
H01C H 0.2398 0.1325 -0.5191 0.081 Uiso 1 1 calc R . .
C102 C 0.2014(4) 0.1895(6) -0.3870(4) 0.058(2) Uani 1 1 d . . .
H02A H 0.1561 0.1721 -0.4054 0.088 Uiso 1 1 calc R . .
H02B H 0.2212 0.2361 -0.3471 0.088 Uiso 1 1 calc R . .
H02C H 0.2011 0.1531 -0.3793 0.088 Uiso 1 1 calc R . .
N131 N 0.4229(3) -0.3309(4) -0.4473(4) 0.0506(17) Uani 0.45(2) 1 d P A 1
N132 N 0.3029(3) -0.3397(4) -0.4457(3) 0.0508(17) Uani 0.45(2) 1 d P A 1
C91 C 0.4464(14) -0.3236(14) -0.5031(13) 0.050(6) Uani 0.45(2) 1 d PU A 1
H91A H 0.4550 -0.3616 -0.5271 0.076 Uiso 0.45(2) 1 calc PR A 1
H91B H 0.4870 -0.2751 -0.4871 0.076 Uiso 0.45(2) 1 calc PR A 1
H91C H 0.4121 -0.3294 -0.5306 0.076 Uiso 0.45(2) 1 calc PR A 1
C92 C 0.4819(14) -0.3172(14) -0.4050(12) 0.067(7) Uani 0.45(2) 1 d PU A 1
H92A H 0.4899 -0.3559 -0.4284 0.100 Uiso 0.45(2) 1 calc PR A 1
H92B H 0.4712 -0.3178 -0.3669 0.100 Uiso 0.45(2) 1 calc PR A 1
H92C H 0.5216 -0.2695 -0.3930 0.100 Uiso 0.45(2) 1 calc PR A 1
C93 C 0.3640(10) -0.4025(10) -0.4641(11) 0.045(5) Uani 0.45(2) 1 d PU A 1
H93A H 0.3565 -0.4063 -0.4262 0.054 Uiso 0.45(2) 1 calc PR A 1
H93B H 0.3681 -0.4431 -0.4937 0.054 Uiso 0.45(2) 1 calc PR A 1
C94 C 0.3088(10) -0.4035(10) -0.4954(11) 0.043(5) Uani 0.45(2) 1 d PU A 1
H94A H 0.2666 -0.4513 -0.5109 0.051 Uiso 0.45(2) 1 calc PR A 1
H94B H 0.3185 -0.3969 -0.5318 0.051 Uiso 0.45(2) 1 calc PR A 1
C95 C 0.2643(11) -0.3295(13) -0.4748(11) 0.045(5) Uani 0.45(2) 1 d PU A 1
H95A H 0.2248 -0.3357 -0.4644 0.054 Uiso 0.45(2) 1 calc PR A 1
H95B H 0.2765 -0.3160 -0.5057 0.054 Uiso 0.45(2) 1 calc PR A 1
C96 C 0.2777(10) -0.3611(12) -0.3974(9) 0.053(6) Uani 0.45(2) 1 d PU A 1
H96A H 0.2332 -0.4060 -0.4177 0.080 Uiso 0.45(2) 1 calc PR A 1
H96B H 0.2763 -0.3214 -0.3633 0.080 Uiso 0.45(2) 1 calc PR A 1
H96C H 0.3073 -0.3697 -0.3801 0.080 Uiso 0.45(2) 1 calc PR A 1
N231 N 0.4229(3) -0.3309(4) -0.4473(4) 0.0506(17) Uani 0.55(2) 1 d P A 2
N232 N 0.3029(3) -0.3397(4) -0.4457(3) 0.0508(17) Uani 0.55(2) 1 d P A 2
C291 C 0.4666(12) -0.3146(14) -0.4838(12) 0.063(7) Uani 0.55(2) 1 d PU A 2
H91D H 0.4745 -0.3538 -0.5045 0.095 Uiso 0.55(2) 1 calc PR A 2
H91E H 0.5085 -0.2680 -0.4563 0.095 Uiso 0.55(2) 1 calc PR A 2
H91F H 0.4469 -0.3108 -0.5158 0.095 Uiso 0.55(2) 1 calc PR A 2
C292 C 0.4416(17) -0.3443(15) -0.3992(13) 0.099(8) Uani 0.55(2) 1 d PU A 2
H92D H 0.4611 -0.3731 -0.4160 0.148 Uiso 0.55(2) 1 calc PR A 2
H92E H 0.4023 -0.3715 -0.3884 0.148 Uiso 0.55(2) 1 calc PR A 2
H92F H 0.4738 -0.2973 -0.3614 0.148 Uiso 0.55(2) 1 calc PR A 2
C293 C 0.3545(10) -0.4032(10) -0.4934(11) 0.059(5) Uani 0.55(2) 1 d PU A 2
H93C H 0.3477 -0.4060 -0.5345 0.071 Uiso 0.45(2) 1 calc PR A 2
H93D H 0.3553 -0.4462 -0.5008 0.071 Uiso 0.45(2) 1 calc PR A 2
C294 C 0.2986(9) -0.4060(10) -0.4679(11) 0.058(5) Uani 0.55(2) 1 d PU A 2
H94C H 0.2565 -0.4466 -0.5014 0.069 Uiso 0.55(2) 1 calc PR A 2
H94D H 0.2990 -0.4159 -0.4330 0.069 Uiso 0.55(2) 1 calc PR A 2
C295 C 0.2752(12) -0.3319(14) -0.4981(12) 0.068(7) Uani 0.55(2) 1 d PU A 2
H95D H 0.2370 -0.3798 -0.5303 0.103 Uiso 0.55(2) 1 calc PR A 2
H95E H 0.3096 -0.3135 -0.5177 0.103 Uiso 0.55(2) 1 calc PR A 2
H95F H 0.2617 -0.2973 -0.4790 0.103 Uiso 0.55(2) 1 calc PR A 2
C296 C 0.2586(11) -0.3350(13) -0.3994(11) 0.083(7) Uani 0.55(2) 1 d PU A 2
H96D H 0.2149 -0.3810 -0.4192 0.125 Uiso 0.55(2) 1 calc PR A 2
H96E H 0.2540 -0.2942 -0.3902 0.125 Uiso 0.55(2) 1 calc PR A 2
H96F H 0.2795 -0.3270 -0.3601 0.125 Uiso 0.55(2) 1 calc PR A 2
N135 N 0.9466(3) 0.3746(3) -0.4309(3) 0.0382(14) Uani 0.297(17) 1 d P B 1
N136 N 0.9657(3) 0.2689(3) -0.4334(3) 0.0353(13) Uani 0.297(17) 1 d P B 1
C103 C 0.892(3) 0.376(3) -0.459(3) 0.051(4) Uani 0.297(17) 1 d PU B 1
H03A H 0.8763 0.3993 -0.4255 0.077 Uiso 0.297(17) 1 calc PR B 1
H03B H 0.8559 0.3262 -0.4897 0.077 Uiso 0.297(17) 1 calc PR B 1
H03C H 0.9095 0.4048 -0.4802 0.077 Uiso 0.297(17) 1 calc PR B 1
C104 C 0.975(2) 0.455(2) -0.381(2) 0.046(10) Uani 0.297(17) 1 d PU B 1
H04A H 0.9940 0.4855 -0.3996 0.070 Uiso 0.297(17) 1 calc PR B 1
H04B H 1.0099 0.4705 -0.3462 0.070 Uiso 0.297(17) 1 calc PR B 1
H04C H 0.9402 0.4591 -0.3644 0.070 Uiso 0.297(17) 1 calc PR B 1
C105 C 1.0016(19) 0.370(2) -0.4536(19) 0.053(10) Uani 0.297(17) 1 d PU B 1
H05A H 1.0415 0.4002 -0.4175 0.063 Uiso 0.297(17) 1 calc PR B 1
H05B H 1.0121 0.3880 -0.4833 0.063 Uiso 0.297(17) 1 calc PR B 1
C106 C 0.9815(17) 0.2915(18) -0.4860(16) 0.049(8) Uani 0.297(17) 1 d PU B 1
H06A H 1.0177 0.2870 -0.5005 0.059 Uiso 0.297(17) 1 calc PR B 1
H06B H 0.9420 0.2602 -0.5228 0.059 Uiso 0.297(17) 1 calc PR B 1
C107 C 0.927(2) 0.1874(18) -0.4727(16) 0.031(8) Uani 0.297(17) 1 d PU B 1
H07A H 0.9552 0.1718 -0.4925 0.047 Uiso 0.297(17) 1 calc PR B 1
H07B H 0.8898 0.1706 -0.5054 0.047 Uiso 0.297(17) 1 calc PR B 1
H07C H 0.9099 0.1663 -0.4460 0.047 Uiso 0.297(17) 1 calc PR B 1
C108 C 1.0216(15) 0.2952(18) -0.3908(15) 0.048(3) Uani 0.297(17) 1 d PU B 1
H08A H 1.0385 0.2639 -0.4095 0.071 Uiso 0.297(17) 1 calc PR B 1
H08B H 1.0111 0.2949 -0.3526 0.071 Uiso 0.297(17) 1 calc PR B 1
H08C H 1.0552 0.3454 -0.3800 0.071 Uiso 0.297(17) 1 calc PR B 1
N235 N 0.9466(3) 0.3746(3) -0.4309(3) 0.0382(14) Uani 0.703(17) 1 d P B 2
N236 N 0.9657(3) 0.2689(3) -0.4334(3) 0.0353(13) Uani 0.703(17) 1 d P B 2
C203 C 0.8945(11) 0.3641(12) -0.4744(9) 0.051(4) Uani 0.703(17) 1 d PU B 2
H03D H 0.9150 0.3990 -0.4891 0.077 Uiso 0.703(17) 1 calc PR B 2
H03E H 0.8638 0.3724 -0.4519 0.077 Uiso 0.703(17) 1 calc PR B 2
H03F H 0.8704 0.3139 -0.5106 0.077 Uiso 0.703(17) 1 calc PR B 2
C204 C 0.9946(8) 0.4505(8) -0.3809(8) 0.043(4) Uani 0.703(17) 1 d PU B 2
H04D H 1.0096 0.4824 -0.3989 0.064 Uiso 0.703(17) 1 calc PR B 2
H04E H 1.0324 0.4537 -0.3617 0.064 Uiso 0.703(17) 1 calc PR B 2
H04F H 0.9737 0.4660 -0.3487 0.064 Uiso 0.703(17) 1 calc PR B 2
C205 C 0.9782(8) 0.3448(9) -0.4776(7) 0.046(3) Uani 0.703(17) 1 d PU B 2
H05C H 0.9440 0.3008 -0.5172 0.055 Uiso 0.703(17) 1 calc PR B 2
H05D H 1.0090 0.3821 -0.4876 0.055 Uiso 0.703(17) 1 calc PR B 2
C206 C 1.0146(6) 0.3253(7) -0.4481(6) 0.041(3) Uani 0.703(17) 1 d PU B 2
H06C H 1.0493 0.3695 -0.4089 0.049 Uiso 0.703(17) 1 calc PR B 2
H06D H 1.0360 0.3052 -0.4774 0.049 Uiso 0.703(17) 1 calc PR B 2
C207 C 0.9264(8) 0.1959(8) -0.4887(8) 0.045(4) Uani 0.703(17) 1 d PU B 2
H07D H 0.9552 0.1790 -0.5049 0.068 Uiso 0.703(17) 1 calc PR B 2
H07E H 0.9044 0.1972 -0.5212 0.068 Uiso 0.703(17) 1 calc PR B 2
H07F H 0.8932 0.1622 -0.4772 0.068 Uiso 0.703(17) 1 calc PR B 2
C208 C 1.0033(5) 0.2671(7) -0.3847(5) 0.048(3) Uani 0.703(17) 1 d PU B 2
H08D H 1.0439 0.2719 -0.3945 0.071 Uiso 0.703(17) 1 calc PR B 2
H08E H 0.9757 0.2205 -0.3859 0.071 Uiso 0.703(17) 1 calc PR B 2
H08F H 1.0145 0.3078 -0.3425 0.071 Uiso 0.703(17) 1 calc PR B 2
C1W C 0.6387(4) 0.1610(5) -0.3052(4) 0.126(11) Uani 0.574(12) 1 d PRDU C 1
C2W C 0.5929(4) 0.1952(5) -0.2921(4) 0.094(9) Uani 0.574(12) 1 d PRDU C 1
C3W C 0.5199(4) 0.1264(5) -0.3201(4) 0.139(15) Uani 0.574(12) 1 d PRDU C 1
C4W C 0.5259(4) 0.0608(5) -0.3708(4) 0.079(8) Uani 0.574(12) 1 d PRDU C 1
H4W H 0.4958 0.0350 -0.4138 0.095 Uiso 0.574(12) 1 calc PR C 1
C5W C 0.5986(7) 0.0938(8) -0.3708(6) 0.094(7) Uani 0.574(12) 1 d PDU C 1
H5WA H 0.6107 0.0579 -0.3793 0.113 Uiso 0.574(12) 1 calc PR C 1
H5WB H 0.6065 0.1079 -0.4034 0.113 Uiso 0.574(12) 1 calc PR C 1
F1W F 0.6388(11) 0.1452(12) -0.2602(8) 0.157(10) Uani 0.574(12) 1 d PDU C 1
F2W F 0.6949(6) 0.2130(9) -0.2996(10) 0.175(9) Uani 0.574(12) 1 d PDU C 1
F3W F 0.6094(7) 0.2378(8) -0.2353(6) 0.153(9) Uani 0.574(12) 1 d PDU C 1
F4W F 0.6029(7) 0.2237(8) -0.3285(9) 0.131(6) Uani 0.574(12) 1 d PDU C 1
F5W F 0.4999(8) 0.1208(8) -0.2693(7) 0.155(8) Uani 0.574(12) 1 d PDU C 1
F6W F 0.4841(7) 0.1425(15) -0.3426(13) 0.222(13) Uani 0.574(12) 1 d PDU C 1
F7W F 0.5080(7) 0.0158(7) -0.3463(9) 0.123(6) Uani 0.574(12) 1 d PDU C 1
C1W' C 0.5226(7) 0.1384(9) -0.3344(8) 0.066(8) Uani 0.426(12) 1 d PDU C 2
C2W' C 0.5893(7) 0.1855(8) -0.2806(6) 0.036(5) Uani 0.426(12) 1 d PDU C 2
C3W' C 0.6244(8) 0.1436(9) -0.3085(9) 0.088(9) Uani 0.426(12) 1 d PDU C 2
C4W' C 0.5676(12) 0.0603(10) -0.3538(10) 0.114(12) Uani 0.426(12) 1 d PDU C 2
H4W' H 0.5830 0.0327 -0.3857 0.137 Uiso 0.426(12) 1 calc PR C 2
C5W' C 0.5135(13) 0.0641(10) -0.3851(9) 0.137(18) Uani 0.426(12) 1 d PDU C 2
H5WC H 0.4687 0.0218 -0.3948 0.165 Uiso 0.426(12) 1 calc PR C 2
H5WD H 0.5204 0.0642 -0.4246 0.165 Uiso 0.426(12) 1 calc PR C 2
F1W' F 0.4749(8) 0.1265(14) -0.3076(11) 0.154(10) Uani 0.426(12) 1 d PDU C 2
F2W' F 0.5272(9) 0.1733(8) -0.3642(6) 0.099(6) Uani 0.426(12) 1 d PDU C 2
F3W' F 0.5793(9) 0.1870(11) -0.2281(6) 0.105(7) Uani 0.426(12) 1 d PDU C 2
F4W' F 0.6250(8) 0.2533(7) -0.2709(8) 0.103(7) Uani 0.426(12) 1 d PDU C 2
F5W' F 0.6516(12) 0.1410(14) -0.2660(11) 0.162(15) Uani 0.426(12) 1 d PDU C 2
F6W' F 0.6596(11) 0.1678(14) -0.3417(10) 0.140(10) Uani 0.426(12) 1 d PDU C 2
F7W' F 0.5399(12) 0.0294(11) -0.3190(11) 0.135(10) Uani 0.426(12) 1 d PDU C 2
C1X C 0.8085(10) 0.3256(9) -0.1379(9) 0.175(15) Uani 0.536(13) 1 d PDU D 1
C2X C 0.7814(9) 0.3792(9) -0.1098(7) 0.114(12) Uani 0.536(13) 1 d PDU D 1
C3X C 0.8062(11) 0.4163(10) -0.0360(7) 0.108(11) Uani 0.536(13) 1 d PDU D 1
C4X C 0.8539(13) 0.3962(15) -0.0214(10) 0.161(17) Uani 0.536(13) 1 d PDU D 1
H4X H 0.8927 0.4377 0.0165 0.193 Uiso 0.536(13) 1 calc PR D 1
C5X C 0.8745(8) 0.3686(14) -0.0865(11) 0.175(17) Uani 0.536(13) 1 d PDU D 1
H5XA H 0.9096 0.4107 -0.0892 0.211 Uiso 0.536(13) 1 calc PR D 1
H5XB H 0.8897 0.3364 -0.0899 0.211 Uiso 0.536(13) 1 calc PR D 1
F1X F 0.7623(9) 0.2628(8) -0.1417(12) 0.179(10) Uani 0.536(13) 1 d PDU D 1
F2X F 0.8127(16) 0.3188(13) -0.1914(10) 0.292(19) Uani 0.536(13) 1 d PDU D 1
F3X F 0.7193(8) 0.3395(12) -0.1316(10) 0.191(12) Uani 0.536(13) 1 d PDU D 1
F4X F 0.8139(12) 0.4314(9) -0.1239(7) 0.139(8) Uani 0.536(13) 1 d PDU D 1
F5X F 0.7547(15) 0.3850(15) -0.0169(10) 0.223(18) Uani 0.536(13) 1 d PDU D 1
F6X F 0.8296(11) 0.4869(8) -0.0128(8) 0.168(9) Uani 0.536(13) 1 d PDU D 1
F7X F 0.8167(15) 0.3336(15) -0.0169(12) 0.191(14) Uani 0.536(13) 1 d PDU D 1
C1X' C 0.7830(7) 0.4207(9) -0.0321(7) 0.070(8) Uani 0.464(13) 1 d PDU D 2
C2X' C 0.7668(7) 0.3645(8) -0.1043(6) 0.049(6) Uani 0.464(13) 1 d PDU D 2
C3X' C 0.8295(8) 0.3604(10) -0.1128(7) 0.091(9) Uani 0.464(13) 1 d PDU D 2
C4X' C 0.8723(8) 0.3965(11) -0.0441(7) 0.057(6) Uani 0.464(13) 1 d PDU D 2
H4X' H 0.9206 0.4210 -0.0399 0.068 Uiso 0.464(13) 1 calc PR D 2
C5X' C 0.8545(8) 0.4505(10) 0.0010(8) 0.095(9) Uani 0.464(13) 1 d PDU D 2
H5XC H 0.8569 0.4526 0.0420 0.114 Uiso 0.464(13) 1 calc PR D 2
H5XD H 0.8856 0.5004 0.0084 0.114 Uiso 0.464(13) 1 calc PR D 2
F1X' F 0.7381(10) 0.3849(12) -0.0085(8) 0.146(11) Uani 0.464(13) 1 d PDU D 2
F2X' F 0.7766(11) 0.4733(9) -0.0282(8) 0.129(7) Uani 0.464(13) 1 d PDU D 2
F3X' F 0.7156(7) 0.3006(8) -0.1182(8) 0.126(8) Uani 0.464(13) 1 d PDU D 2
F4X' F 0.7521(9) 0.3854(10) -0.1406(7) 0.122(8) Uani 0.464(13) 1 d PDU D 2
F5X' F 0.8107(12) 0.2908(12) -0.1428(10) 0.235(17) Uani 0.464(13) 1 d PDU D 2
F6X' F 0.8585(8) 0.3900(14) -0.1460(10) 0.179(12) Uani 0.464(13) 1 d PDU D 2
F7X' F 0.8484(13) 0.3413(12) -0.0282(10) 0.130(9) Uani 0.464(13) 1 d PDU D 2
C1Y C 0.5223(8) 0.0696(10) -0.1442(8) 0.24(3) Uani 0.455(14) 1 d PDU E 1
C2Y C 0.6015(7) 0.1214(9) -0.1061(7) 0.095(10) Uani 0.455(14) 1 d PDU E 1
C3Y C 0.6021(9) 0.1587(10) -0.0352(7) 0.146(13) Uani 0.455(14) 1 d PDU E 1
C4Y C 0.5339(11) 0.1048(13) -0.0305(9) 0.108(10) Uani 0.455(14) 1 d PDU E 1
H4Y H 0.5379 0.0877 -0.0014 0.129 Uiso 0.455(14) 1 calc PR E 1
C5Y C 0.4899(9) 0.0397(9) -0.1013(9) 0.079(8) Uani 0.455(14) 1 d PDU E 1
H5YA H 0.4898 -0.0044 -0.1108 0.095 Uiso 0.455(14) 1 calc PR E 1
H5YB H 0.4438 0.0266 -0.1075 0.095 Uiso 0.455(14) 1 calc PR E 1
F1Y F 0.5061(8) 0.1125(11) -0.1482(11) 0.165(10) Uani 0.455(14) 1 d PDU E 1
F2Y F 0.5218(10) 0.0254(12) -0.1991(8) 0.194(13) Uani 0.455(14) 1 d PDU E 1
F3Y F 0.6285(9) 0.1673(12) -0.1249(10) 0.185(14) Uani 0.455(14) 1 d PDU E 1
F4Y F 0.6194(9) 0.0749(11) -0.1152(9) 0.135(8) Uani 0.455(14) 1 d PDU E 1
F5Y F 0.6159(15) 0.2252(12) -0.0179(12) 0.227(19) Uani 0.455(14) 1 d PDU E 1
F6Y F 0.642(2) 0.1563(19) -0.0021(9) 0.30(2) Uani 0.455(14) 1 d PDU E 1
F7Y F 0.5049(11) 0.1461(14) -0.0118(13) 0.193(14) Uani 0.455(14) 1 d PDU E 1
C1Y' C 0.6415(9) 0.1900(11) -0.0320(8) 0.140(13) Uani 0.545(14) 1 d PDU E 2
C2Y' C 0.6080(9) 0.1471(10) -0.1062(7) 0.171(19) Uani 0.545(14) 1 d PDU E 2
C3Y' C 0.5362(9) 0.0800(11) -0.1189(10) 0.191(19) Uani 0.545(14) 1 d PDU E 2
C4Y' C 0.5196(10) 0.1080(16) -0.0538(13) 0.20(2) Uani 0.545(14) 1 d PDU E 2
H4Y' H 0.4805 0.0687 -0.0505 0.245 Uiso 0.545(14) 1 calc PR E 2
C5Y' C 0.5884(10) 0.1466(14) -0.0035(10) 0.136(12) Uani 0.545(14) 1 d PDU E 2
H5YC H 0.5912 0.1807 0.0393 0.163 Uiso 0.545(14) 1 calc PR E 2
H5YD H 0.5944 0.1098 -0.0021 0.163 Uiso 0.545(14) 1 calc PR E 2
F1Y' F 0.6494(12) 0.2551(9) -0.0092(8) 0.165(9) Uani 0.545(14) 1 d PDU E 2
F2Y' F 0.6956(9) 0.1944(13) -0.0234(8) 0.194(11) Uani 0.545(14) 1 d PDU E 2
F3Y' F 0.6018(12) 0.1900(11) -0.1206(9) 0.206(13) Uani 0.545(14) 1 d PDU E 2
F4Y' F 0.6438(10) 0.1256(12) -0.1382(9) 0.214(13) Uani 0.545(14) 1 d PDU E 2
F5Y' F 0.4926(11) 0.0778(17) -0.1542(15) 0.52(5) Uani 0.545(14) 1 d PDU E 2
F6Y' F 0.5354(16) 0.0195(11) -0.1498(17) 0.293(18) Uani 0.545(14) 1 d PDU E 2
F7Y' F 0.5150(15) 0.1663(17) -0.0449(14) 0.244(15) Uani 0.545(14) 1 d PDU E 2
C1Z C 0.5468(10) 0.3388(11) -0.0279(8) 0.135(13) Uani 0.515(14) 1 d PDU F 1
C2Z C 0.5157(9) 0.2988(9) -0.1033(8) 0.126(12) Uani 0.515(14) 1 d PDU F 1
C3Z C 0.5527(11) 0.3631(11) -0.1187(9) 0.176(15) Uani 0.515(14) 1 d PDU F 1
C4Z C 0.5802(15) 0.4370(11) -0.0543(13) 0.176(17) Uani 0.515(14) 1 d PDU F 1
H4Z H 0.5679 0.4695 -0.0572 0.211 Uiso 0.515(14) 1 calc PR F 1
C5Z C 0.5547(12) 0.4141(12) -0.0026(11) 0.154(16) Uani 0.515(14) 1 d PDU F 1
H5ZA H 0.5873 0.4509 0.0396 0.185 Uiso 0.515(14) 1 calc PR F 1
H5ZB H 0.5120 0.4092 0.0000 0.185 Uiso 0.515(14) 1 calc PR F 1
F1Z F 0.6021(11) 0.3411(14) -0.0211(11) 0.175(12) Uani 0.515(14) 1 d PDU F 1
F2Z F 0.5023(13) 0.2950(16) -0.0120(11) 0.29(2) Uani 0.515(14) 1 d PDU F 1
F3Z F 0.5275(13) 0.2490(11) -0.1312(9) 0.174(11) Uani 0.515(14) 1 d PDU F 1
F4Z F 0.4536(7) 0.2794(10) -0.1115(8) 0.144(8) Uani 0.515(14) 1 d PDU F 1
F5Z F 0.6009(13) 0.3570(15) -0.1410(15) 0.35(3) Uani 0.515(14) 1 d PDU F 1
F6Z F 0.5082(15) 0.3482(18) -0.1634(15) 0.270(18) Uani 0.515(14) 1 d PDU F 1
F7Z F 0.6480(12) 0.4689(15) -0.0375(12) 0.202(17) Uani 0.515(14) 1 d PDU F 1
C1Z' C 0.5490(9) 0.3437(9) -0.1451(8) 0.112(11) Uani 0.485(14) 1 d PDU F 2
C2Z' C 0.5417(8) 0.3030(7) -0.1061(6) 0.064(6) Uani 0.485(14) 1 d PDU F 2
C3Z' C 0.5461(10) 0.3546(9) -0.0376(7) 0.19(2) Uani 0.485(14) 1 d PDU F 2
C4Z' C 0.5683(14) 0.4300(10) -0.0323(9) 0.111(12) Uani 0.485(14) 1 d PDU F 2
H4Z' H 0.5509 0.4564 -0.0021 0.133 Uiso 0.485(14) 1 calc PR F 2
C5Z' C 0.5454(12) 0.4113(10) -0.1020(9) 0.108(10) Uani 0.485(14) 1 d PDU F 2
H5ZC H 0.4999 0.3989 -0.1121 0.130 Uiso 0.485(14) 1 calc PR F 2
H5ZD H 0.5752 0.4534 -0.1073 0.130 Uiso 0.485(14) 1 calc PR F 2
F1Z' F 0.6119(10) 0.3689(12) -0.1497(12) 0.195(15) Uani 0.485(14) 1 d PDU F 2
F2Z' F 0.5085(11) 0.2980(10) -0.1992(7) 0.150(9) Uani 0.485(14) 1 d PDU F 2
F3Z' F 0.5886(8) 0.2917(10) -0.1071(7) 0.115(7) Uani 0.485(14) 1 d PDU F 2
F4Z' F 0.4832(8) 0.2377(8) -0.1351(8) 0.142(10) Uani 0.485(14) 1 d PDU F 2
F5Z' F 0.5962(12) 0.3674(13) 0.0019(8) 0.191(14) Uani 0.485(14) 1 d PDU F 2
F6Z' F 0.4911(11) 0.3203(15) -0.0242(10) 0.206(14) Uani 0.485(14) 1 d PDU F 2
F7Z' F 0.6372(12) 0.4704(13) -0.0161(12) 0.160(12) Uani 0.485(14) 1 d PDU F 2
O1A O 0.2256(3) -0.1917(3) -0.4747(3) 0.0622(17) Uani 1 1 d . . .
O2A O 0.2392(3) -0.0874(3) -0.4435(3) 0.0551(15) Uani 1 1 d . . .
O3A O 0.1947(3) -0.1464(4) -0.3944(3) 0.0658(18) Uani 1 1 d . . .
N1A N 0.2198(3) -0.1426(4) -0.4382(3) 0.0458(16) Uani 1 1 d . . .
O1B O 0.4627(3) -0.1029(4) -0.5032(4) 0.084(2) Uani 1 1 d . . .
O2B O 0.4224(4) -0.2148(4) -0.5259(3) 0.0679(19) Uani 1 1 d . . .
O3B O 0.3592(3) -0.1778(4) -0.5330(3) 0.0653(17) Uani 1 1 d . . .
N1B N 0.4177(4) -0.1655(4) -0.5212(3) 0.0541(18) Uani 1 1 d . . .
O1W O 0.5802(11) 0.2683(10) 0.2687(8) 0.120(6) Uiso 0.617(16) 1 d P G 1
O2W O 0.6466(15) 0.3790(18) 0.2892(14) 0.220(13) Uiso 0.617(16) 1 d P G 1
O3W O 0.6634(17) 0.2846(16) 0.2477(14) 0.217(13) Uiso 0.617(16) 1 d P G 1
O4W O 1.1599(6) 0.4719(7) -0.4248(6) 0.082(4) Uiso 0.617(16) 1 d P G 1
O5W O 0.7153(18) 0.2721(19) 0.2435(16) 0.152(13) Uiso 0.383(16) 1 d P G 2
O6W O 0.6403(18) 0.442(2) 0.3070(18) 0.170(15) Uiso 0.383(16) 1 d P G 2
O7W O 0.6212(17) 0.2901(15) 0.2692(13) 0.104(9) Uiso 0.383(16) 1 d P G 2
O1C O 0.5553(7) 0.4764(8) -0.3570(7) 0.111(5) Uiso 0.699(11) 1 d P H 1
N1G N 0.8311(7) 0.5193(8) -0.3480(8) 0.099(5) Uiso 0.699(11) 1 d PD H 1
O1G O 0.7698(9) 0.4852(13) -0.3529(13) 0.214(10) Uiso 0.699(11) 1 d PD H 1
O2G O 0.8609(4) 0.4921(5) -0.3698(4) 0.061(3) Uiso 0.699(11) 1 d PD H 1
O3G O 0.8504(16) 0.5793(14) -0.350(2) 0.37(2) Uiso 0.699(11) 1 d PD H 1
O8W O 0.6861(15) 0.5321(16) -0.3092(14) 0.089(9) Uiso 0.301(11) 1 d P H 2
O9W O 0.1455(8) -0.0345(9) 0.3137(7) 0.102(5) Uiso 0.696(16) 1 d P I 1
O10W O 0.4464(6) 0.4525(8) 0.1066(7) 0.082(4) Uiso 0.696(16) 1 d P I 1
O11W O 0.2019(6) -0.2395(6) -0.3556(5) 0.082(4) Uiso 0.696(16) 1 d P I 1
O12W O 0.3630(4) 0.1453(5) -0.5123(4) 0.041(2) Uiso 0.696(16) 1 d P I 1
O13W O 0.1077(14) -0.0783(15) 0.3007(12) 0.072(8) Uiso 0.304(16) 1 d P I 2
O14W O 0.4222(14) 0.4145(17) 0.0730(15) 0.080(8) Uiso 0.304(16) 1 d P I 2
O15W O 0.1561(17) -0.2420(17) -0.3541(14) 0.101(11) Uiso 0.304(16) 1 d P I 2
O16W O 0.335(3) 0.101(3) -0.531(3) 0.18(2) Uiso 0.304(16) 1 d P I 2
N1D N 0.3378(11) 0.4175(11) -0.2508(13) 0.185(10) Uiso 0.729(12) 1 d PD J 1
O1D O 0.2965(12) 0.4251(15) -0.2744(15) 0.277(14) Uiso 0.729(12) 1 d PD J 1
O2D O 0.3975(9) 0.4699(10) -0.2330(12) 0.218(10) Uiso 0.729(12) 1 d PD J 1
O3D O 0.3215(6) 0.3589(6) -0.2559(6) 0.093(4) Uiso 0.729(12) 1 d PD J 1
O17W O 0.1860(15) 0.3670(16) -0.3233(14) 0.260(13) Uiso 0.729(12) 1 d P J 1
O18W O 0.2460(12) 0.3802(13) -0.2895(11) 0.058(7) Uiso 0.271(12) 1 d P J 2
O19W O 0.140(3) 0.379(3) -0.269(2) 0.160(19) Uiso 0.271(12) 1 d P J 2
O20W O 0.524(2) 0.5352(19) -0.2480(17) 0.163(15) Uiso 0.42(2) 1 d P K 1
O21W O 0.623(3) 0.611(3) -0.160(3) 0.22(2) Uiso 0.42(2) 1 d P K 1
O22W O 0.0242(18) -0.2728(19) -0.3651(16) 0.167(16) Uiso 0.42(2) 1 d P K 1
O23W O -0.042(2) -0.288(2) -0.3566(18) 0.259(19) Uiso 0.58(2) 1 d P K 2
O24W O 0.5754(12) 0.5654(12) -0.2119(11) 0.133(8) Uiso 0.58(2) 1 d P K 2
O25W O 0.5513(14) 0.1341(14) 0.1521(12) 0.167(10) Uiso 0.568(13) 1 d P L 1
N1E N 0.3783(10) 0.0176(11) 0.0617(10) 0.075(5) Uiso 0.568(13) 1 d P L 1
O1E O 0.3811(8) 0.0642(9) 0.1181(8) 0.075(5) Uiso 0.568(13) 1 d P L 1
O2E O 0.4410(11) 0.0465(12) 0.0550(11) 0.101(8) Uiso 0.568(13) 1 d P L 1
O3E O 0.3306(7) -0.0372(8) 0.0144(7) 0.084(5) Uiso 0.568(13) 1 d P L 1
O26W O 0.3459(8) -0.0984(10) -0.1111(9) 0.106(6) Uiso 0.568(13) 1 d P L 1
N1E' N 0.4182(12) 0.0556(12) 0.0998(11) 0.068(6) Uiso 0.432(13) 1 d P L 2
O1E' O 0.3692(8) 0.0437(10) 0.0936(9) 0.047(4) Uiso 0.432(13) 1 d P L 2
O2E' O 0.4363(13) 0.0237(15) 0.0508(12) 0.088(8) Uiso 0.432(13) 1 d P L 2
O3E' O 0.4697(9) 0.1014(10) 0.1536(9) 0.086(6) Uiso 0.432(13) 1 d P L 2
O27W O 0.5934(14) 0.1472(14) 0.1400(12) 0.118(8) Uiso 0.432(13) 1 d P L 2
O28W O 0.3449(10) -0.0704(11) -0.0648(11) 0.095(7) Uiso 0.432(13) 1 d P L 2
N1F N 0.6342(6) 0.6680(6) 0.0594(6) 0.053(3) Uiso 0.700(12) 1 d P M 1
O1F O 0.5875(7) 0.6000(8) 0.0445(7) 0.075(5) Uiso 0.700(12) 1 d P M 1
O2F O 0.6748(6) 0.7139(6) 0.1103(6) 0.057(3) Uiso 0.700(12) 1 d P M 1
O3F O 0.6295(4) 0.6773(5) 0.0133(4) 0.056(3) Uiso 0.700(12) 1 d P M 1
O29W O 0.5762(9) 0.5672(11) 0.1403(8) 0.129(6) Uiso 0.700(12) 1 d P M 1
O1F' O 0.6055(14) 0.6031(14) 0.0485(12) 0.048(7) Uiso 0.300(12) 1 d P M 2
O2F' O 0.6766(11) 0.7123(12) 0.0904(12) 0.043(6) Uiso 0.300(12) 1 d P M 2
O3F' O 0.6276(11) 0.6607(12) 0.1446(10) 0.063(7) Uiso 0.300(12) 1 d P M 2
N1F' N 0.6332(14) 0.6605(16) 0.0950(14) 0.060(7) Uiso 0.300(12) 1 d P M 2
O30W O 0.5595(13) 0.5238(16) 0.1301(12) 0.072(7) Uiso 0.300(12) 1 d P M 2
N1H N 1.0338(6) 0.4219(8) 0.0641(7) 0.055(3) Uiso 0.624(14) 1 d P N 1
O1H O 1.0021(7) 0.4447(8) 0.0509(6) 0.066(4) Uiso 0.624(14) 1 d P N 1
O2H O 1.0402(5) 0.4289(7) 0.1175(6) 0.058(3) Uiso 0.624(14) 1 d P N 1
O3H O 1.0502(5) 0.3882(6) 0.0209(5) 0.062(3) Uiso 0.624(14) 1 d P N 1
O1H' O 1.0207(12) 0.4623(13) 0.0459(10) 0.066(6) Uiso 0.376(14) 1 d P N 2
O2H' O 1.0383(8) 0.4047(10) 0.0914(9) 0.048(4) Uiso 0.376(14) 1 d P N 2
O3H' O 1.0348(9) 0.4978(10) 0.1446(9) 0.072(6) Uiso 0.376(14) 1 d P N 2
N1H' N 1.0285(10) 0.4470(13) 0.0906(12) 0.054(5) Uiso 0.376(14) 1 d P N 2
O31W O 0.8315(13) 0.6589(14) -0.1984(12) 0.134(9) Uiso 0.456(14) 1 d P O 1
O32W O 0.8219(16) 0.7300(17) -0.1119(16) 0.127(10) Uiso 0.456(14) 1 d P O 1
O33W O 0.7953(15) 0.6809(17) -0.1617(15) 0.066(8) Uiso 0.228(7) 1 d P O 1
O34W O 0.6678(15) 0.6818(17) -0.1135(13) 0.105(8) Uiso 0.456(14) 1 d P K 1
N1I N 0.7341(17) 0.6982(18) -0.1233(16) 0.158(11) Uiso 0.544(14) 1 d P O 2
O1I O 0.6940(8) 0.7125(9) -0.0979(7) 0.060(4) Uiso 0.544(14) 1 d P O 2
O2I O 0.7973(13) 0.7254(11) -0.1011(10) 0.103(6) Uiso 0.544(14) 1 d P O 2
O3I O 0.7222(9) 0.6444(10) -0.1844(9) 0.106(6) Uiso 0.544(14) 1 d P O 2
O35W O 0.8204(17) 0.5410(18) -0.2910(17) 0.208(13) Uiso 0.544(14) 1 d P O 2
O36W O 0.641(3) 0.502(3) -0.349(3) 0.33(3) Uiso 0.544(14) 1 d P H 2
N1J N 0.8215(13) 1.0271(15) 0.1737(14) 0.156(10) Uiso 0.633(11) 1 d P P 1
O1J O 0.7938(12) 1.0595(13) 0.2088(11) 0.171(9) Uiso 0.633(11) 1 d P P 1
O2J O 0.8337(6) 0.9995(7) 0.1996(6) 0.083(4) Uiso 0.633(11) 1 d P P 1
O3J O 0.8281(9) 1.0181(10) 0.1165(11) 0.127(6) Uiso 0.633(11) 1 d P P 1
O37W O 0.7848(8) 1.1095(8) 0.1026(7) 0.094(5) Uiso 0.633(11) 1 d P P 1
N1J' N 0.8129(13) 1.0785(15) 0.1208(13) 0.081(8) Uiso 0.367(11) 1 d P P 2
O1J' O 0.8082(10) 1.0882(11) 0.1760(10) 0.073(6) Uiso 0.367(11) 1 d P P 2
O2J' O 0.8069(8) 1.1021(9) 0.0938(7) 0.042(4) Uiso 0.367(11) 1 d P P 2
O3J' O 0.8263(15) 1.0347(18) 0.0907(16) 0.121(10) Uiso 0.367(11) 1 d P P 2
O38W O 0.9491(19) 1.055(2) 0.142(2) 0.166(14) Uiso 0.367(11) 1 d P P 2
N1K N 0.3004(10) 0.1267(12) 0.3509(12) 0.075(6) Uiso 0.494(16) 1 d P Q 1
O1K O 0.2735(11) 0.1023(12) 0.2955(11) 0.121(8) Uiso 0.494(16) 1 d P Q 1
O2K O 0.2751(7) 0.0819(9) 0.3658(7) 0.069(5) Uiso 0.494(16) 1 d P Q 1
O3K O 0.3367(10) 0.1829(11) 0.3750(8) 0.073(5) Uiso 0.494(16) 1 d P Q 1
O39W O 0.3747(11) 0.2061(10) 0.3786(8) 0.087(5) Uiso 0.506(16) 1 d P Q 2
O40W O 0.2922(12) 0.2047(14) 0.3594(12) 0.149(10) Uiso 0.506(16) 1 d P Q 2
O41W O 0.2986(13) 0.1307(16) 0.3854(15) 0.128(8) Uiso 0.506(16) 1 d P Q 2
N1L N 1.0209(8) 0.8115(10) 0.1447(8) 0.058(5) Uiso 0.488(13) 1 d P R 1
O1L O 0.9829(9) 0.7807(11) 0.0996(9) 0.075(5) Uiso 0.488(13) 1 d P R 1
O2L O 1.0304(10) 0.7923(11) 0.1822(9) 0.104(7) Uiso 0.488(13) 1 d P R 1
O3L O 1.0400(14) 0.8644(15) 0.1412(13) 0.139(9) Uiso 0.488(13) 1 d P R 1
O42W O 1.0841(17) 0.970(2) 0.1179(16) 0.197(14) Uiso 0.488(13) 1 d P R 1
O43W O 0.8941(11) 0.7324(11) 0.2915(9) 0.085(6) Uiso 0.488(13) 1 d P R 1
O44W O 0.961(2) 0.709(2) 0.2444(18) 0.222(16) Uiso 0.488(13) 1 d P R 1
O45W O 0.9399(12) 1.0177(14) 0.0893(13) 0.135(9) Uiso 0.488(13) 1 d P R 1
O46W O 1.0800(13) 0.9076(15) 0.1126(12) 0.153(9) Uiso 0.512(13) 1 d P R 2
O47W O 0.8651(12) 0.7160(13) 0.2937(11) 0.112(7) Uiso 0.512(13) 1 d P R 2
O48W O 1.057(3) 1.006(3) 0.092(3) 0.162(19) Uiso 0.256(6) 1 d P . 2
O49W O 0.983(3) 0.992(3) -0.037(3) 0.18(2) Uiso 0.256(6) 1 d P . 2
O50W O 0.9801(9) 0.7579(11) 0.1025(9) 0.082(6) Uiso 0.512(13) 1 d P R 2
O51W O 1.0722(15) 0.8816(16) 0.1853(15) 0.169(11) Uiso 0.512(13) 1 d P R 2
O52W O 1.001(2) 0.756(2) 0.2248(18) 0.230(16) Uiso 0.512(13) 1 d P R 2
N1M N 1.0756(17) 0.4458(17) -0.2611(14) 0.116(10) Uiso 0.439(15) 1 d P S 1
O1M O 1.1302(9) 0.4623(11) -0.2850(9) 0.082(6) Uiso 0.439(15) 1 d P S 1
O2M O 1.0281(8) 0.4459(9) -0.2571(8) 0.058(5) Uiso 0.439(15) 1 d P S 1
O3M O 1.0772(18) 0.403(2) -0.2395(17) 0.184(14) Uiso 0.439(15) 1 d P S 1
O53W O 1.0308(16) 0.4259(17) -0.2498(14) 0.159(11) Uiso 0.561(15) 1 d P S 2
O54W O 1.1384(8) 0.5015(11) -0.2914(8) 0.103(6) Uiso 0.561(15) 1 d P S 2
O55W O 1.2102(13) 0.5730(14) -0.2937(12) 0.169(10) Uiso 0.561(15) 1 d P S 2
O56W O 0.203(2) 0.019(3) 0.270(2) 0.158(17) Uiso 0.281(7) 1 d P S 2
O57W O 0.1476(9) -0.0568(9) -0.3329(7) 0.057(6) Uiso 0.50(3) 1 d P T 1
O58W O 0.1867(15) -0.0209(15) -0.3151(10) 0.100(8) Uiso 0.50(3) 1 d P T 2
O59W O 0.9682(7) 0.5874(7) -0.4016(7) 0.163(5) Uiso 1 1 d . . .
O60W O 0.8959(13) 0.8346(14) -0.1196(12) 0.151(9) Uiso 0.50 1 d P . .
O61W O 0.1482(4) 0.0317(4) -0.3769(4) 0.087(2) Uiso 1 1 d . . .
O62W O 0.9730(4) 0.8684(4) 0.3911(4) 0.084(2) Uiso 1 1 d . . .
O63W O 0.9741(4) 0.9878(5) 0.3974(4) 0.100(3) Uiso 1 1 d . . .
O64W O 0.2559(11) 0.5068(12) -0.2745(10) 0.127(7) Uiso 0.50 1 d P . .
O65W O 0.4899(7) 0.4490(8) 0.3884(7) 0.165(5) Uiso 1 1 d . . .
O66W O 0.0867(19) 0.069(2) -0.7675(18) 0.225(15) Uiso 0.50 1 d P . .
O67W O 0.5987(3) -0.0527(3) -0.4846(3) 0.0606(16) Uiso 1 1 d . . .
O68W O 0.1882(4) -0.0183(4) -0.4813(4) 0.081(2) Uiso 1 1 d . . .
O69W O 0.3523(3) -0.0555(4) -0.4862(3) 0.0647(17) Uiso 1 1 d . . .
O70W O 0.1559(9) 0.0000(10) 0.1881(9) 0.221(7) Uiso 1 1 d . . .
O71W O 0.3020(9) 0.4607(10) -0.4431(8) 0.213(7) Uiso 1 1 d . . .
O72W O 0.9719(5) 0.5497(5) 0.1346(5) 0.110(3) Uiso 1 1 d . . .
O73W O 0.9973(6) 0.3519(6) -0.1004(6) 0.116(4) Uiso 1 1 d . . .
O74W O 1.0094(15) 0.3617(17) -0.0662(16) 0.102(9) Uiso 0.33 1 d P . .
O75W O 0.0174(9) -0.1673(10) -0.3655(8) 0.210(7) Uiso 1 1 d . . .
O76W O 0.0922(5) 0.2249(6) -0.5374(5) 0.128(3) Uiso 1 1 d . . .
O77W O 0.2381(17) 0.2766(19) -0.6498(16) 0.201(12) Uiso 0.50 1 d P . .
O78W O 1.0716(7) 1.0286(8) 0.3339(7) 0.164(5) Uiso 1 1 d . . .
O79W O 1.0985(4) 0.6203(5) -0.3866(4) 0.100(3) Uiso 1 1 d . . .
O80W O 1.1601(7) 0.6343(8) -0.2807(7) 0.171(5) Uiso 1 1 d . . .
O81W O 0.9475(5) 0.8721(5) 0.4979(4) 0.106(3) Uiso 1 1 d . . .
O82W O 0.4013(8) 0.4703(9) -0.4897(8) 0.195(6) Uiso 1 1 d . . .
O83W O 0.5382(9) 0.4117(10) 0.2878(9) 0.223(7) Uiso 1 1 d . . .
O84W O 0.945(3) 0.897(3) -0.182(3) 0.19(2) Uiso 0.25 1 d P . .
O85W O 0.3719(9) 0.3312(10) 0.3934(9) 0.225(7) Uiso 1 1 d . . .
O86W O 1.0162(19) 1.057(2) 0.2777(18) 0.224(14) Uiso 0.50 1 d P . .
O87W O 0.2411(7) -0.1789(8) -0.2251(7) 0.164(5) Uiso 1 1 d . . .
O88W O 0.1633(19) 0.243(2) -0.7508(18) 0.230(15) Uiso 0.50 1 d P . .
O89W O 0.1688(6) 0.1818(7) -0.6054(6) 0.140(4) Uiso 1 1 d . . .
O90W O 0.8968(4) 0.0913(4) -0.3985(4) 0.081(2) Uiso 1 1 d . . .
O91W O 0.1814(8) 0.3662(8) -0.4393(7) 0.184(5) Uiso 1 1 d . . .
O92W O 1.1013(6) 0.5081(7) -0.4804(6) 0.143(4) Uiso 1 1 d . . .
O93W O 0.204(3) 0.388(3) -0.599(3) 0.21(2) Uiso 0.33 1 d P . .
O94W O 0.253(3) 0.347(3) -0.663(2) 0.201(19) Uiso 0.33 1 d P . .

loop_
_atom_site_aniso_label
_atom_site_aniso_U_11
_atom_site_aniso_U_22
_atom_site_aniso_U_33
_atom_site_aniso_U_23
_atom_site_aniso_U_13
_atom_site_aniso_U_12
Pd1 0.0318(3) 0.0333(3) 0.0317(3) 0.0174(2) 0.0046(2) 0.0166(2)
Pd2 0.0300(3) 0.0230(2) 0.0259(3) 0.0089(2) 0.0086(2) 0.0149(2)
Pd3 0.0336(3) 0.0375(3) 0.0306(3) 0.0228(2) 0.0175(2) 0.0224(2)
Pd4 0.0285(3) 0.0250(3) 0.0344(3) 0.0154(2) 0.0046(2) 0.0094(2)
Pd5 0.0320(3) 0.0350(3) 0.0281(3) 0.0185(2) 0.0090(2) 0.0213(2)
Pd6 0.0243(2) 0.0258(2) 0.0243(2) 0.0133(2) 0.00955(19) 0.0126(2)
N1 0.032(3) 0.029(3) 0.035(3) 0.017(3) 0.010(2) 0.017(3)
N2 0.038(3) 0.045(3) 0.043(3) 0.031(3) 0.021(3) 0.027(3)
N3 0.032(3) 0.031(3) 0.032(3) 0.014(3) 0.013(2) 0.019(3)
N4 0.034(3) 0.039(3) 0.049(4) 0.028(3) 0.015(3) 0.021(3)
N5 0.037(3) 0.035(3) 0.037(3) 0.020(3) 0.016(3) 0.020(3)
N6 0.036(3) 0.032(3) 0.035(3) 0.016(3) 0.009(3) 0.020(3)
N7 0.028(3) 0.025(3) 0.028(3) 0.014(2) 0.003(2) 0.010(2)
N8 0.025(3) 0.031(3) 0.026(3) 0.014(2) 0.007(2) 0.010(2)
N9 0.031(3) 0.026(3) 0.032(3) 0.013(3) 0.001(2) 0.009(2)
N10 0.033(3) 0.030(3) 0.031(3) 0.020(3) 0.008(2) 0.010(3)
N11 0.032(3) 0.027(3) 0.027(3) 0.014(2) 0.004(2) 0.006(2)
N12 0.027(3) 0.032(3) 0.035(3) 0.021(3) 0.005(2) 0.010(3)
N13 0.025(3) 0.027(3) 0.035(3) 0.012(3) 0.008(2) 0.014(2)
N14 0.036(3) 0.037(3) 0.030(3) 0.019(3) 0.011(2) 0.024(3)
N15 0.033(3) 0.031(3) 0.024(3) 0.007(2) 0.006(2) 0.016(3)
N16 0.032(3) 0.028(3) 0.029(3) 0.006(2) 0.005(2) 0.018(3)
N17 0.033(3) 0.036(3) 0.029(3) 0.012(3) 0.008(2) 0.021(3)
N18 0.032(3) 0.034(3) 0.032(3) 0.008(3) 0.009(2) 0.022(3)
N19 0.041(3) 0.042(3) 0.036(3) 0.026(3) 0.017(3) 0.027(3)
N20 0.033(3) 0.033(3) 0.032(3) 0.019(3) 0.008(2) 0.016(3)
N21 0.036(3) 0.037(3) 0.031(3) 0.021(3) 0.011(2) 0.023(3)
N22 0.041(3) 0.039(3) 0.031(3) 0.022(3) 0.017(3) 0.024(3)
N23 0.036(3) 0.032(3) 0.026(3) 0.017(3) 0.008(2) 0.018(3)
N24 0.042(3) 0.041(3) 0.027(3) 0.022(3) 0.012(3) 0.025(3)
N25 0.053(4) 0.051(4) 0.050(4) 0.021(3) 0.004(3) 0.036(4)
N26 0.050(4) 0.054(4) 0.034(4) 0.020(3) 0.002(3) 0.025(4)
N27 0.053(4) 0.033(3) 0.027(3) 0.013(3) 0.008(3) 0.024(3)
N28 0.047(4) 0.030(3) 0.035(3) 0.017(3) 0.016(3) 0.023(3)
N29 0.040(3) 0.045(4) 0.031(3) 0.022(3) 0.014(3) 0.019(3)
N30 0.040(4) 0.058(4) 0.045(4) 0.033(3) 0.021(3) 0.028(3)
N33 0.047(4) 0.041(4) 0.045(4) 0.028(3) 0.011(3) 0.026(3)
N34 0.033(3) 0.058(4) 0.045(4) 0.034(3) 0.011(3) 0.026(3)
C1 0.037(4) 0.038(4) 0.049(4) 0.032(4) 0.017(3) 0.018(3)
C2 0.032(4) 0.044(4) 0.063(5) 0.038(4) 0.025(4) 0.021(3)
C3 0.029(3) 0.031(4) 0.037(4) 0.020(3) 0.011(3) 0.015(3)
C4 0.038(4) 0.032(4) 0.043(4) 0.019(3) 0.012(3) 0.018(3)
C5 0.034(4) 0.031(4) 0.040(4) 0.013(3) 0.004(3) 0.016(3)
C6 0.034(4) 0.035(4) 0.035(4) 0.020(3) 0.011(3) 0.019(3)
C7 0.049(5) 0.055(5) 0.055(5) 0.040(4) 0.033(4) 0.040(4)
C8 0.042(4) 0.035(4) 0.057(5) 0.030(4) 0.020(4) 0.024(4)
C9 0.034(4) 0.039(4) 0.038(4) 0.024(3) 0.015(3) 0.021(3)
C10 0.041(4) 0.055(5) 0.072(6) 0.049(5) 0.028(4) 0.032(4)
C11 0.040(4) 0.055(5) 0.076(6) 0.054(5) 0.025(4) 0.028(4)
C12 0.037(4) 0.033(4) 0.038(4) 0.021(3) 0.016(3) 0.022(3)
C13 0.026(3) 0.031(4) 0.042(4) 0.014(3) 0.013(3) 0.017(3)
C14 0.030(4) 0.037(4) 0.047(4) 0.024(4) 0.012(3) 0.020(3)
C15 0.032(4) 0.024(3) 0.029(3) 0.009(3) 0.009(3) 0.015(3)
C16 0.029(4) 0.040(4) 0.047(4) 0.024(4) 0.018(3) 0.020(3)
C17 0.030(4) 0.033(4) 0.052(5) 0.017(4) 0.019(3) 0.019(3)
C18 0.029(3) 0.027(3) 0.032(4) 0.012(3) 0.010(3) 0.012(3)
C19 0.029(4) 0.028(4) 0.031(4) 0.015(3) 0.004(3) 0.006(3)
C20 0.034(4) 0.034(4) 0.039(4) 0.026(3) 0.008(3) 0.010(3)
C21 0.028(3) 0.029(3) 0.032(4) 0.017(3) 0.004(3) 0.013(3)
C22 0.033(4) 0.027(3) 0.035(4) 0.018(3) 0.002(3) 0.011(3)
C23 0.036(4) 0.029(4) 0.039(4) 0.022(3) 0.007(3) 0.013(3)
C24 0.029(3) 0.027(3) 0.031(3) 0.015(3) 0.006(3) 0.014(3)
C25 0.037(4) 0.026(3) 0.020(3) 0.008(3) 0.012(3) 0.011(3)
C26 0.029(3) 0.028(3) 0.027(3) 0.011(3) 0.005(3) 0.009(3)
C27 0.032(4) 0.034(4) 0.029(3) 0.020(3) 0.010(3) 0.015(3)
C28 0.037(4) 0.042(4) 0.028(4) 0.021(3) 0.001(3) 0.006(3)
C29 0.032(4) 0.036(4) 0.037(4) 0.022(3) -0.003(3) 0.004(3)
C30 0.033(4) 0.030(4) 0.029(4) 0.015(3) 0.007(3) 0.013(3)
C31 0.032(4) 0.037(4) 0.032(4) 0.020(3) 0.003(3) 0.013(3)
C32 0.034(4) 0.027(3) 0.032(4) 0.018(3) 0.000(3) 0.007(3)
C33 0.031(3) 0.027(3) 0.028(3) 0.015(3) 0.004(3) 0.011(3)
C34 0.035(4) 0.034(4) 0.028(4) 0.016(3) 0.011(3) 0.012(3)
C35 0.036(4) 0.027(3) 0.024(3) 0.012(3) 0.006(3) 0.013(3)
C36 0.034(4) 0.023(3) 0.024(3) 0.009(3) 0.001(3) 0.010(3)
C37 0.032(4) 0.038(4) 0.036(4) 0.008(3) 0.009(3) 0.025(3)
C38 0.030(4) 0.037(4) 0.036(4) 0.008(3) 0.005(3) 0.020(3)
C39 0.030(3) 0.027(3) 0.027(3) 0.008(3) 0.006(3) 0.017(3)
C40 0.032(4) 0.029(3) 0.026(3) 0.006(3) 0.009(3) 0.020(3)
C41 0.029(3) 0.034(4) 0.033(4) 0.013(3) 0.010(3) 0.020(3)
C42 0.031(4) 0.025(3) 0.030(3) 0.009(3) 0.006(3) 0.016(3)
C43 0.040(4) 0.034(4) 0.018(3) 0.003(3) 0.004(3) 0.024(3)
C44 0.035(4) 0.040(4) 0.026(3) 0.010(3) 0.008(3) 0.026(3)
C45 0.035(4) 0.035(4) 0.031(4) 0.014(3) 0.010(3) 0.023(3)
C46 0.043(4) 0.039(4) 0.023(3) 0.007(3) 0.010(3) 0.026(4)
C47 0.038(4) 0.040(4) 0.025(3) 0.008(3) 0.009(3) 0.027(3)
C48 0.035(4) 0.032(4) 0.029(4) 0.014(3) 0.009(3) 0.019(3)
C49 0.028(3) 0.031(4) 0.026(3) 0.005(3) 0.007(3) 0.014(3)
C50 0.032(4) 0.032(4) 0.031(4) 0.006(3) 0.007(3) 0.015(3)
C51 0.031(4) 0.031(4) 0.031(4) 0.011(3) 0.011(3) 0.019(3)
C52 0.027(3) 0.037(4) 0.029(4) 0.013(3) 0.005(3) 0.014(3)
C53 0.033(4) 0.027(3) 0.025(3) 0.004(3) 0.003(3) 0.015(3)
C54 0.033(4) 0.030(3) 0.028(3) 0.009(3) 0.010(3) 0.018(3)
C55 0.066(5) 0.047(4) 0.039(4) 0.030(4) 0.027(4) 0.041(4)
C56 0.062(5) 0.041(4) 0.039(4) 0.029(4) 0.029(4) 0.036(4)
C57 0.041(4) 0.045(4) 0.030(4) 0.024(3) 0.018(3) 0.027(3)
C58 0.042(4) 0.045(4) 0.036(4) 0.028(3) 0.018(3) 0.029(4)
C59 0.046(4) 0.050(4) 0.035(4) 0.030(4) 0.025(3) 0.036(4)
C60 0.037(4) 0.041(4) 0.028(3) 0.021(3) 0.013(3) 0.023(3)
C61 0.040(4) 0.037(4) 0.032(4) 0.022(3) 0.009(3) 0.018(3)
C62 0.044(4) 0.042(4) 0.028(4) 0.022(3) 0.011(3) 0.027(4)
C63 0.033(4) 0.026(3) 0.028(3) 0.012(3) 0.008(3) 0.013(3)
C64 0.062(5) 0.044(4) 0.025(3) 0.024(3) 0.018(3) 0.031(4)
C65 0.051(4) 0.037(4) 0.034(4) 0.024(3) 0.012(3) 0.023(4)
C66 0.031(3) 0.034(4) 0.029(3) 0.020(3) 0.009(3) 0.015(3)
C67 0.049(4) 0.048(4) 0.034(4) 0.022(4) 0.016(3) 0.036(4)
C68 0.049(4) 0.049(4) 0.026(3) 0.022(3) 0.016(3) 0.035(4)
C69 0.028(3) 0.035(4) 0.027(3) 0.018(3) 0.005(3) 0.017(3)
C70 0.046(4) 0.038(4) 0.029(4) 0.019(3) 0.009(3) 0.026(3)
C71 0.055(5) 0.026(3) 0.026(4) 0.011(3) -0.008(3) 0.016(3)
C72 0.031(3) 0.032(4) 0.027(3) 0.020(3) 0.006(3) 0.013(3)
C73 0.079(7) 0.048(5) 0.079(7) 0.021(5) -0.001(6) 0.041(5)
C74 0.053(5) 0.073(6) 0.072(6) 0.031(5) 0.026(5) 0.045(5)
C75 0.095(8) 0.092(8) 0.059(6) 0.029(6) -0.001(6) 0.071(7)
C76 0.081(7) 0.073(7) 0.059(6) 0.014(5) -0.016(5) 0.054(6)
C77 0.069(6) 0.061(6) 0.041(5) 0.007(4) -0.004(4) 0.042(5)
C78 0.094(8) 0.082(8) 0.045(6) 0.036(6) 0.010(5) 0.035(7)
C79 0.075(6) 0.048(5) 0.033(4) 0.021(4) 0.030(4) 0.035(5)
C80 0.063(6) 0.050(5) 0.042(5) 0.009(4) -0.003(4) 0.029(5)
C81 0.074(6) 0.026(4) 0.039(4) 0.009(3) 0.014(4) 0.026(4)
C82 0.061(5) 0.028(4) 0.045(5) 0.016(4) 0.012(4) 0.019(4)
C83 0.054(5) 0.036(4) 0.044(4) 0.020(4) 0.022(4) 0.021(4)
C84 0.061(5) 0.055(5) 0.061(5) 0.035(5) 0.019(4) 0.041(5)
C85 0.052(5) 0.091(7) 0.039(5) 0.039(5) 0.017(4) 0.039(5)
C86 0.089(7) 0.065(6) 0.038(5) 0.022(5) 0.021(5) 0.044(6)
C87 0.054(5) 0.085(7) 0.041(5) 0.038(5) 0.029(4) 0.035(5)
C88 0.054(6) 0.092(7) 0.050(5) 0.036(5) 0.036(5) 0.039(5)
C89 0.043(5) 0.096(8) 0.065(6) 0.048(6) 0.023(5) 0.038(5)
C90 0.049(5) 0.058(6) 0.059(6) 0.033(5) 0.016(4) 0.017(4)
C97 0.084(7) 0.045(5) 0.069(6) 0.035(5) 0.027(5) 0.044(5)
C98 0.044(5) 0.063(5) 0.051(5) 0.041(4) 0.019(4) 0.029(4)
C99 0.052(5) 0.055(5) 0.059(5) 0.040(5) 0.010(4) 0.032(4)
C100 0.043(5) 0.071(6) 0.082(7) 0.052(5) 0.016(4) 0.037(5)
C101 0.037(4) 0.053(5) 0.054(5) 0.028(4) 0.000(4) 0.013(4)
C102 0.036(4) 0.094(7) 0.065(6) 0.056(6) 0.024(4) 0.034(5)
N131 0.049(4) 0.034(4) 0.063(5) 0.022(3) 0.011(4) 0.022(3)
N132 0.035(4) 0.038(4) 0.057(4) 0.018(3) 0.005(3) 0.011(3)
C91 0.055(10) 0.047(9) 0.050(10) 0.017(7) 0.026(8) 0.035(7)
C92 0.070(10) 0.061(10) 0.081(11) 0.027(7) 0.008(7) 0.051(8)
C93 0.050(9) 0.033(7) 0.045(9) 0.023(7) 0.007(7) 0.015(6)
C94 0.042(8) 0.027(7) 0.047(9) 0.010(6) 0.010(7) 0.019(6)
C95 0.037(8) 0.053(9) 0.041(9) 0.023(7) 0.008(7) 0.022(7)
C96 0.035(8) 0.044(9) 0.052(9) 0.023(7) 0.020(7) 0.005(6)
N231 0.049(4) 0.034(4) 0.063(5) 0.022(3) 0.011(4) 0.022(3)
N232 0.035(4) 0.038(4) 0.057(4) 0.018(3) 0.005(3) 0.011(3)
C291 0.063(10) 0.063(9) 0.065(11) 0.024(7) 0.017(7) 0.043(8)
C292 0.117(13) 0.093(11) 0.110(12) 0.053(8) 0.013(8) 0.072(9)
C293 0.057(9) 0.045(8) 0.058(9) 0.020(6) 0.019(7) 0.022(6)
C294 0.052(8) 0.042(8) 0.059(9) 0.022(7) 0.012(7) 0.017(6)
C295 0.064(10) 0.066(9) 0.070(10) 0.037(8) -0.002(7) 0.032(7)
C296 0.059(9) 0.073(10) 0.097(11) 0.034(7) 0.040(8) 0.031(7)
N135 0.046(4) 0.036(3) 0.042(4) 0.026(3) 0.018(3) 0.023(3)
N136 0.032(3) 0.040(3) 0.041(3) 0.021(3) 0.017(3) 0.023(3)
C103 0.060(5) 0.052(7) 0.048(8) 0.033(6) 0.010(5) 0.029(4)
C104 0.049(14) 0.036(12) 0.051(13) 0.024(9) 0.013(10) 0.021(9)
C105 0.051(12) 0.055(13) 0.048(12) 0.029(9) 0.029(9) 0.023(8)
C106 0.047(11) 0.053(11) 0.049(11) 0.029(8) 0.029(8) 0.025(8)
C107 0.041(11) 0.032(10) 0.033(11) 0.023(8) 0.005(8) 0.022(8)
C108 0.043(5) 0.052(6) 0.062(5) 0.035(4) 0.013(4) 0.030(5)
N235 0.046(4) 0.036(3) 0.042(4) 0.026(3) 0.018(3) 0.023(3)
N236 0.032(3) 0.040(3) 0.041(3) 0.021(3) 0.017(3) 0.023(3)
C203 0.060(5) 0.052(7) 0.048(8) 0.033(6) 0.010(5) 0.029(4)
C204 0.038(7) 0.033(6) 0.055(7) 0.028(5) 0.017(6) 0.014(5)
C205 0.045(7) 0.050(7) 0.048(7) 0.032(5) 0.023(5) 0.021(5)
C206 0.037(5) 0.044(6) 0.047(6) 0.024(5) 0.024(5) 0.024(5)
C207 0.046(6) 0.044(7) 0.046(7) 0.019(5) 0.022(6) 0.028(5)
C208 0.043(5) 0.052(6) 0.062(5) 0.035(4) 0.013(4) 0.030(5)
C1W 0.18(2) 0.13(2) 0.12(2) 0.097(18) 0.040(17) 0.082(17)
C2W 0.062(14) 0.076(16) 0.096(17) 0.053(14) 0.005(11) -0.001(10)
C3W 0.12(2) 0.17(3) 0.16(2) 0.12(2) -0.006(15) 0.073(18)
C4W 0.077(13) 0.066(13) 0.052(11) -0.004(9) -0.026(9) 0.042(11)
C5W 0.16(2) 0.085(14) 0.059(12) 0.039(10) 0.047(13) 0.080(14)
F1W 0.21(2) 0.21(2) 0.115(15) 0.099(14) 0.047(13) 0.146(17)
F2W 0.094(12) 0.170(17) 0.23(2) 0.097(15) 0.063(13) 0.055(11)
F3W 0.120(12) 0.138(16) 0.061(9) -0.034(9) 0.013(9) 0.056(12)
F4W 0.137(13) 0.126(12) 0.203(17) 0.130(13) 0.075(13) 0.078(11)
F5W 0.102(12) 0.184(16) 0.164(15) 0.104(13) 0.053(11) 0.055(11)
F6W 0.110(15) 0.34(3) 0.26(2) 0.18(2) 0.027(13) 0.125(16)
F7W 0.070(9) 0.116(11) 0.199(17) 0.117(12) 0.023(9) 0.030(8)
C1W' 0.057(14) 0.069(14) 0.099(18) 0.059(14) 0.001(11) 0.037(11)
C2W' 0.050(12) 0.025(9) 0.038(10) 0.014(9) 0.019(9) 0.025(9)
C3W' 0.100(17) 0.120(19) 0.074(17) 0.033(14) 0.053(13) 0.093(16)
C4W' 0.14(3) 0.12(2) 0.075(18) 0.061(17) 0.048(17) 0.057(18)
C5W' 0.19(3) 0.11(2) 0.09(2) 0.07(2) -0.018(18) 0.052(19)
F1W' 0.096(15) 0.21(2) 0.21(2) 0.134(18) 0.043(15) 0.089(14)
F2W' 0.149(17) 0.101(12) 0.066(9) 0.044(9) 0.017(10) 0.081(12)
F3W' 0.155(18) 0.123(15) 0.051(9) 0.039(10) 0.052(10) 0.091(14)
F4W' 0.104(13) 0.063(10) 0.094(14) 0.035(10) 0.010(11) 0.020(9)
F5W' 0.20(2) 0.19(2) 0.16(2) 0.057(15) 0.012(15) 0.16(2)
F6W' 0.086(14) 0.18(2) 0.135(17) 0.066(15) 0.063(13) 0.072(14)
F7W' 0.19(2) 0.132(16) 0.135(17) 0.082(14) 0.053(15) 0.108(16)
C1X 0.24(3) 0.11(2) 0.23(3) 0.09(2) 0.06(2) 0.12(2)
C2X 0.10(2) 0.14(2) 0.10(2) 0.047(17) 0.030(16) 0.072(17)
C3X 0.13(2) 0.080(17) 0.090(18) 0.020(13) 0.025(16) 0.065(17)
C4X 0.17(3) 0.15(3) 0.17(3) 0.07(2) 0.03(2) 0.11(2)
C5X 0.11(2) 0.16(3) 0.25(3) 0.13(2) 0.07(2) 0.049(17)
F1X 0.108(13) 0.106(12) 0.29(2) 0.061(13) 0.069(14) 0.068(11)
F2X 0.37(3) 0.26(3) 0.24(2) 0.098(18) 0.17(2) 0.19(2)
F3X 0.077(13) 0.19(2) 0.21(2) 0.037(16) -0.007(12) 0.066(15)
F4X 0.23(2) 0.134(13) 0.138(13) 0.104(11) 0.087(13) 0.125(14)
F5X 0.26(3) 0.27(3) 0.163(19) 0.139(17) 0.17(2) 0.138(18)
F6X 0.164(17) 0.088(11) 0.186(18) 0.014(11) 0.002(14) 0.075(12)
F7X 0.24(3) 0.21(2) 0.126(15) 0.122(15) 0.062(15) 0.096(17)
C1X' 0.043(11) 0.061(14) 0.11(2) 0.055(14) 0.023(12) 0.025(10)
C2X' 0.050(12) 0.050(11) 0.037(11) 0.018(9) 0.005(9) 0.024(9)
C3X' 0.095(18) 0.075(17) 0.099(18) 0.037(14) 0.049(15) 0.050(14)
C4X' 0.034(9) 0.093(16) 0.035(10) 0.026(10) 0.009(8) 0.036(10)
C5X' 0.083(17) 0.096(19) 0.094(18) 0.046(15) 0.006(13) 0.043(14)
F1X' 0.086(12) 0.19(2) 0.132(18) 0.079(14) 0.056(12) 0.060(12)
F2X' 0.157(18) 0.104(13) 0.112(13) 0.031(10) 0.018(12) 0.083(13)
F3X' 0.084(12) 0.096(12) 0.152(16) 0.074(12) 0.022(10) 0.009(9)
F4X' 0.093(14) 0.168(17) 0.123(13) 0.111(13) 0.005(10) 0.052(12)
F5X' 0.27(3) 0.25(3) 0.22(2) 0.045(17) 0.022(18) 0.24(2)
F6X' 0.090(12) 0.24(2) 0.120(15) 0.111(16) 0.045(11) 0.022(12)
F7X' 0.19(2) 0.141(15) 0.165(18) 0.116(14) 0.102(15) 0.124(14)
C1Y 0.23(4) 0.21(4) 0.30(5) 0.04(2) 0.06(3) 0.19(3)
C2Y 0.099(19) 0.105(18) 0.11(2) 0.071(15) 0.072(16) 0.061(15)
C3Y 0.16(2) 0.148(19) 0.12(2) 0.112(19) 0.022(16) 0.036(16)
C4Y 0.13(2) 0.15(2) 0.13(2) 0.115(18) 0.064(17) 0.091(16)
C5Y 0.066(14) 0.059(13) 0.114(19) 0.061(13) 0.029(13) 0.021(11)
F1Y 0.077(11) 0.135(15) 0.28(2) 0.126(16) -0.030(12) 0.038(10)
F2Y 0.17(2) 0.18(2) 0.18(2) 0.042(16) 0.010(15) 0.108(17)
F3Y 0.19(2) 0.17(2) 0.17(2) 0.154(18) 0.032(15) 0.037(15)
F4Y 0.129(15) 0.130(15) 0.190(19) 0.078(13) 0.052(12) 0.103(13)
F5Y 0.23(3) 0.16(2) 0.25(3) 0.065(19) 0.04(2) 0.11(2)
F6Y 0.33(3) 0.32(3) 0.28(3) 0.23(3) -0.031(18) 0.13(2)
F7Y 0.20(2) 0.22(2) 0.17(2) 0.049(15) 0.084(16) 0.166(19)
C1Y' 0.13(2) 0.17(3) 0.14(2) 0.083(19) 0.065(18) 0.09(2)
C2Y' 0.16(3) 0.15(3) 0.20(3) 0.048(19) 0.03(2) 0.12(2)
C3Y' 0.15(3) 0.18(3) 0.22(3) 0.09(2) 0.00(2) 0.09(2)
C4Y' 0.18(3) 0.22(3) 0.20(3) 0.12(3) 0.010(18) 0.09(2)
C5Y' 0.110(19) 0.14(2) 0.20(3) 0.116(19) 0.047(16) 0.074(16)
F1Y' 0.20(2) 0.091(12) 0.121(14) 0.052(10) 0.030(13) 0.032(12)
F2Y' 0.165(17) 0.27(2) 0.159(17) 0.076(15) 0.019(12) 0.153(17)
F3Y' 0.24(2) 0.184(18) 0.24(2) 0.154(17) 0.022(15) 0.101(16)
F4Y' 0.24(2) 0.176(18) 0.27(2) 0.068(15) 0.068(16) 0.175(18)
F5Y' 0.47(6) 0.52(6) 0.56(6) 0.23(4) 0.14(3) 0.30(4)
F6Y' 0.39(3) 0.19(2) 0.31(3) 0.13(2) 0.07(2) 0.17(2)
F7Y' 0.23(2) 0.26(2) 0.32(3) 0.19(2) 0.12(2) 0.149(18)
C1Z 0.10(2) 0.126(19) 0.15(3) 0.051(18) 0.060(19) 0.054(17)
C2Z 0.104(15) 0.11(2) 0.12(2) 0.035(16) 0.044(18) 0.051(17)
C3Z 0.21(3) 0.17(2) 0.15(2) 0.095(17) 0.054(17) 0.10(2)
C4Z 0.21(2) 0.14(2) 0.19(3) 0.083(17) 0.01(2) 0.11(2)
C5Z 0.106(19) 0.16(2) 0.20(3) 0.056(18) 0.080(18) 0.107(19)
F1Z 0.168(18) 0.20(2) 0.19(2) 0.064(15) 0.026(14) 0.148(17)
F2Z 0.24(3) 0.36(3) 0.23(3) 0.19(2) 0.07(2) 0.11(2)
F3Z 0.27(2) 0.177(18) 0.20(2) 0.097(15) 0.110(18) 0.199(19)
F4Z 0.094(10) 0.125(13) 0.179(17) 0.060(12) 0.059(11) 0.053(10)
F5Z 0.31(4) 0.36(4) 0.37(4) 0.15(2) 0.21(3) 0.20(3)
F6Z 0.33(3) 0.23(3) 0.26(3) 0.11(2) -0.007(18) 0.18(2)
F7Z 0.19(2) 0.19(2) 0.22(3) 0.16(2) 0.037(17) 0.054(15)
C1Z' 0.078(17) 0.080(16) 0.16(2) 0.058(17) -0.017(16) 0.033(14)
C2Z' 0.096(16) 0.049(11) 0.059(12) 0.040(10) 0.041(11) 0.036(11)
C3Z' 0.22(4) 0.17(3) 0.21(3) 0.16(3) -0.009(19) 0.08(2)
C4Z' 0.13(2) 0.059(14) 0.100(19) 0.020(13) 0.057(18) 0.041(14)
C5Z' 0.102(19) 0.100(18) 0.13(2) 0.050(16) 0.045(16) 0.065(15)
F1Z' 0.26(3) 0.191(19) 0.25(2) 0.20(2) 0.161(19) 0.119(15)
F2Z' 0.23(2) 0.146(16) 0.098(13) 0.074(12) 0.034(12) 0.109(15)
F3Z' 0.119(13) 0.183(16) 0.094(11) 0.061(11) 0.056(9) 0.122(13)
F4Z' 0.069(11) 0.125(16) 0.137(16) 0.066(13) -0.005(10) -0.006(10)
F5Z' 0.21(2) 0.21(2) 0.102(15) 0.058(16) -0.036(14) 0.105(18)
F6Z' 0.18(2) 0.27(2) 0.20(2) 0.163(18) 0.156(18) 0.099(16)
F7Z' 0.126(16) 0.17(2) 0.085(13) 0.055(13) 0.002(12) 0.027(13)
O1A 0.080(5) 0.038(3) 0.040(3) 0.005(3) 0.017(3) 0.027(3)
O2A 0.051(3) 0.047(3) 0.064(4) 0.032(3) 0.010(3) 0.022(3)
O3A 0.076(4) 0.078(5) 0.063(4) 0.045(4) 0.041(4) 0.046(4)
N1A 0.046(4) 0.041(4) 0.039(4) 0.018(3) 0.012(3) 0.018(3)
O1B 0.056(4) 0.050(4) 0.106(6) 0.028(4) 0.015(4) 0.014(4)
O2B 0.104(6) 0.059(4) 0.036(3) 0.016(3) 0.007(3) 0.049(4)
O3B 0.049(4) 0.067(4) 0.059(4) 0.031(3) 0.010(3) 0.021(3)
N1B 0.055(5) 0.051(5) 0.030(4) 0.013(3) 0.011(3) 0.019(4)

loop_
_atom_type_symbol
_atom_type_description
_atom_type_scat_dispersion_real
_atom_type_scat_dispersion_imag
_atom_type_scat_source
C C 0.0033 0.0016 'International Tables Vol C Tables 4.2.6.8 and 6.1.1.4'
H H 0.0000 0.0000 'International Tables Vol C Tables 4.2.6.8 and 6.1.1.4'
N N 0.0061 0.0033 'International Tables Vol C Tables 4.2.6.8 and 6.1.1.4'
O O 0.0106 0.0060 'International Tables Vol C Tables 4.2.6.8 and 6.1.1.4'
F F 0.0171 0.0103 'International Tables Vol C Tables 4.2.6.8 and 6.1.1.4'
Pd Pd -0.9988 1.0072 'International Tables Vol C Tables 4.2.6.8 and 6.1.1.4'

loop_
_geom_angle_atom_site_label_1
_geom_angle_atom_site_label_2
_geom_angle_atom_site_label_3
_geom_angle
_geom_angle_site_symmetry_1
_geom_angle_site_symmetry_3
N7 Pd1 N1 85.9(2) . .
N7 Pd1 N25 93.6(2) . .
N1 Pd1 N25 178.2(3) . .
N7 Pd1 N26 178.6(3) . .
N1 Pd1 N26 94.8(3) . .
N25 Pd1 N26 85.7(3) . .
N13 Pd2 N3 85.8(2) . .
N13 Pd2 N27 178.4(2) . .
N3 Pd2 N27 94.2(2) . .
N13 Pd2 N28 94.0(2) . .
N3 Pd2 N28 179.1(2) . .
N27 Pd2 N28 86.0(2) . .
N2 Pd3 N19 85.7(2) . .
N2 Pd3 N30 178.7(2) . .
N19 Pd3 N30 93.9(2) . .
N2 Pd3 N29 94.5(2) . .
N19 Pd3 N29 178.9(2) . .
N30 Pd3 N29 85.9(2) . .
N9 Pd4 N20 86.2(2) . .
N9 Pd4 N132 179.0(3) . .
N20 Pd4 N132 93.8(3) . .
N9 Pd4 N131 94.0(3) . .
N20 Pd4 N131 179.0(3) . .
N132 Pd4 N131 86.0(3) . .
N21 Pd5 N14 85.2(2) . .
N21 Pd5 N34 95.2(2) . .
N14 Pd5 N34 178.5(3) . .
N21 Pd5 N33 179.3(3) . .
N14 Pd5 N33 94.2(2) . .
N34 Pd5 N33 85.5(2) . .
N15 Pd6 N8 85.4(2) . .
N15 Pd6 N135 94.3(2) . .
N8 Pd6 N135 179.6(2) . .
N15 Pd6 N136 178.3(2) . .
N8 Pd6 N136 94.7(2) . .
N135 Pd6 N136 85.7(2) . .
C1 N1 C5 120.0(6) . .
C1 N1 Pd1 122.0(5) . .
C5 N1 Pd1 117.6(5) . .
C11 N2 C7 118.3(6) . .
C11 N2 Pd3 120.3(5) . .
C7 N2 Pd3 120.6(5) . .
C13 N3 C17 119.7(6) . .
C13 N3 Pd2 121.2(5) . .
C17 N3 Pd2 118.7(5) . .
C6 N4 C12 114.5(6) . .
C18 N5 C12 114.1(6) . .
C18 N6 C6 113.8(6) . .
C19 N7 C23 118.0(6) . .
C19 N7 Pd1 119.4(4) . .
C23 N7 Pd1 122.3(5) . .
C25 N8 C29 119.5(6) . .
C25 N8 Pd6 120.7(4) . .
C29 N8 Pd6 118.8(4) . .
C35 N9 C31 119.3(6) . .
C35 N9 Pd4 118.9(5) . .
C31 N9 Pd4 121.2(5) . .
C30 N10 C24 115.2(6) . .
C36 N11 C30 115.1(6) . .
C24 N12 C36 113.8(6) . .
C41 N13 C37 118.7(6) . .
C41 N13 Pd2 122.0(5) . .
C37 N13 Pd2 118.9(4) . .
C47 N14 C43 119.1(6) . .
C47 N14 Pd5 119.6(4) . .
C43 N14 Pd5 121.0(5) . .
C53 N15 C49 118.3(6) . .
C53 N15 Pd6 121.5(4) . .
C49 N15 Pd6 119.9(5) . .
C42 N16 C48 115.2(6) . .
C48 N17 C54 115.4(6) . .
C42 N18 C54 114.8(6) . .
C55 N19 C59 119.7(6) . .
C55 N19 Pd3 119.3(5) . .
C59 N19 Pd3 120.8(5) . .
C65 N20 C61 118.8(6) . .
C65 N20 Pd4 121.0(5) . .
C61 N20 Pd4 119.8(5) . .
C67 N21 C71 119.2(6) . .
C67 N21 Pd5 120.4(5) . .
C71 N21 Pd5 119.4(5) . .
C60 N22 C66 114.3(6) . .
C66 N23 C72 115.8(6) . .
C60 N24 C72 113.9(6) . .
C75 N25 C74 111.6(8) . .
C75 N25 C73 107.7(7) . .
C74 N25 C73 108.0(8) . .
C75 N25 Pd1 105.9(6) . .
C74 N25 Pd1 109.8(5) . .
C73 N25 Pd1 113.8(6) . .
C78 N26 C77 108.8(8) . .
C78 N26 C76 109.9(8) . .
C77 N26 C76 109.6(7) . .
C78 N26 Pd1 108.8(6) . .
C77 N26 Pd1 113.7(5) . .
C76 N26 Pd1 106.0(5) . .
C80 N27 C79 108.4(7) . .
C80 N27 C81 109.6(7) . .
C79 N27 C81 108.1(6) . .
C80 N27 Pd2 110.2(5) . .
C79 N27 Pd2 114.0(5) . .
C81 N27 Pd2 106.4(4) . .
C83 N28 C84 108.9(6) . .
C83 N28 C82 109.9(6) . .
C84 N28 C82 109.3(6) . .
C83 N28 Pd2 113.8(4) . .
C84 N28 Pd2 109.3(5) . .
C82 N28 Pd2 105.5(4) . .
C86 N29 C85 110.0(7) . .
C86 N29 C87 110.3(7) . .
C85 N29 C87 108.4(6) . .
C86 N29 Pd3 109.7(5) . .
C85 N29 Pd3 113.2(5) . .
C87 N29 Pd3 105.1(5) . .
C90 N30 C88 110.7(7) . .
C90 N30 C89 108.7(7) . .
C88 N30 C89 108.8(7) . .
C90 N30 Pd3 109.8(5) . .
C88 N30 Pd3 105.1(5) . .
C89 N30 Pd3 113.6(5) . .
C98 N33 C99 109.1(6) . .
C98 N33 C97 108.6(6) . .
C99 N33 C97 110.6(6) . .
C98 N33 Pd5 112.6(5) . .
C99 N33 Pd5 106.4(4) . .
C97 N33 Pd5 109.5(5) . .
C102 N34 C100 110.3(6) . .
C102 N34 C101 108.0(7) . .
C100 N34 C101 109.5(6) . .
C102 N34 Pd5 113.1(5) . .
C100 N34 Pd5 106.1(5) . .
C101 N34 Pd5 109.9(5) . .
N1 C1 C2 121.9(6) . .
C1 C2 C3 119.0(6) . .
C4 C3 C2 118.6(6) . .
C4 C3 C6 120.1(6) . .
C2 C3 C6 121.3(6) . .
C3 C4 C5 120.0(7) . .
N1 C5 C4 120.4(7) . .
N4 C6 N6 125.8(6) . .
N4 C6 C3 117.9(6) . .
N6 C6 C3 116.3(6) . .
N2 C7 C8 122.0(7) . .
C9 C8 C7 119.3(7) . .
C10 C9 C8 117.6(7) . .
C10 C9 C12 121.2(6) . .
C8 C9 C12 121.2(6) . .
C11 C10 C9 119.4(7) . .
N2 C11 C10 123.3(7) . .
N5 C12 N4 125.5(6) . .
N5 C12 C9 117.8(6) . .
N4 C12 C9 116.7(6) . .
N3 C13 C14 121.4(6) . .
C13 C14 C15 120.0(6) . .
C14 C15 C16 117.3(6) . .
C14 C15 C18 122.4(6) . .
C16 C15 C18 120.3(6) . .
C17 C16 C15 120.5(6) . .
N3 C17 C16 121.1(7) . .
N5 C18 N6 126.2(6) . .
N5 C18 C15 117.1(6) . .
N6 C18 C15 116.6(6) . .
N7 C19 C20 122.4(6) . .
C19 C20 C21 119.6(6) . .
C20 C21 C22 118.0(6) . .
C20 C21 C24 121.0(6) . .
C22 C21 C24 121.0(6) . .
C23 C22 C21 119.3(6) . .
N7 C23 C22 122.5(6) . .
N10 C24 N12 125.6(6) . .
N10 C24 C21 116.5(6) . .
N12 C24 C21 117.9(6) . .
N8 C25 C26 121.3(6) . .
C25 C26 C27 119.5(6) . .
C28 C27 C26 118.4(6) . .
C28 C27 C30 120.2(6) . .
C26 C27 C30 121.3(6) . .
C27 C28 C29 120.0(7) . .
N8 C29 C28 121.2(6) . .
N10 C30 N11 124.9(6) . .
N10 C30 C27 117.2(6) . .
N11 C30 C27 117.9(6) . .
N9 C31 C32 121.2(6) . .
C33 C32 C31 119.6(6) . .
C32 C33 C34 118.8(6) . .
C32 C33 C36 121.6(6) . .
C34 C33 C36 119.6(6) . .
C35 C34 C33 119.4(6) . .
N9 C35 C34 121.6(6) . .
N11 C36 N12 125.4(6) . .
N11 C36 C33 117.7(6) . .
N12 C36 C33 116.9(6) . .
N13 C37 C38 122.5(6) . .
C37 C38 C39 119.2(6) . .
C40 C39 C38 118.0(6) . .
C40 C39 C42 122.0(6) . .
C38 C39 C42 120.0(6) . .
C41 C40 C39 119.4(6) . .
N13 C41 C40 122.1(6) . .
N18 C42 N16 124.9(6) . .
N18 C42 C39 118.2(6) . .
N16 C42 C39 116.9(6) . .
N14 C43 C44 121.8(6) . .
C43 C44 C45 119.4(6) . .
C46 C45 C44 118.0(6) . .
C46 C45 C48 121.0(6) . .
C44 C45 C48 120.9(6) . .
C47 C46 C45 119.7(6) . .
N14 C47 C46 122.0(6) . .
N17 C48 N16 125.0(6) . .
N17 C48 C45 118.5(6) . .
N16 C48 C45 116.5(6) . .
N15 C49 C50 122.1(6) . .
C49 C50 C51 119.1(6) . .
C52 C51 C50 118.5(6) . .
C52 C51 C54 120.6(6) . .
C50 C51 C54 120.9(6) . .
C53 C52 C51 119.8(6) . .
N15 C53 C52 122.1(6) . .
N17 C54 N18 124.8(6) . .
N17 C54 C51 118.2(6) . .
N18 C54 C51 117.0(6) . .
N19 C55 C56 122.0(6) . .
C55 C56 C57 118.7(7) . .
C58 C57 C56 119.4(6) . .
C58 C57 C60 121.2(6) . .
C56 C57 C60 119.4(6) . .
C57 C58 C59 118.9(6) . .
N19 C59 C58 121.2(6) . .
N22 C60 N24 126.5(6) . .
N22 C60 C57 116.6(6) . .
N24 C60 C57 116.9(6) . .
N20 C61 C62 122.0(6) . .
C61 C62 C63 119.8(6) . .
C64 C63 C62 118.2(6) . .
C64 C63 C66 121.5(6) . .
C62 C63 C66 120.3(6) . .
C63 C64 C65 119.6(6) . .
N20 C65 C64 121.6(6) . .
N23 C66 N22 124.9(6) . .
N23 C66 C63 118.1(6) . .
N22 C66 C63 117.0(6) . .
N21 C67 C68 121.8(7) . .
C67 C68 C69 120.0(6) . .
C68 C69 C70 118.5(6) . .
C68 C69 C72 121.5(6) . .
C70 C69 C72 120.0(6) . .
C71 C70 C69 119.8(7) . .
N21 C71 C70 120.8(7) . .
N23 C72 N24 124.6(6) . .
N23 C72 C69 117.9(6) . .
N24 C72 C69 117.5(6) . .
N25 C75 C76 108.2(8) . .
C75 C76 N26 110.3(8) . .
C82 C81 N27 108.8(6) . .
C81 C82 N28 109.1(6) . .
C88 C87 N29 109.7(7) . .
C87 C88 N30 109.5(7) . .
C100 C99 N33 109.0(7) . .
C99 C100 N34 109.4(6) . .
C93 N131 C91 115.6(14) . .
C93 N131 C92 108.4(14) . .
C91 N131 C92 105.5(16) . .
C93 N131 Pd4 106.9(10) . .
C91 N131 Pd4 108.2(10) . .
C92 N131 Pd4 112.4(9) . .
C95 N132 C96 114.7(14) . .
C95 N132 C94 110.3(14) . .
C96 N132 C94 105.7(13) . .
C95 N132 Pd4 116.7(11) . .
C96 N132 Pd4 105.8(8) . .
C94 N132 Pd4 102.4(8) . .
N131 C93 C94 103.2(15) . .
C93 C94 N132 109.0(16) . .
C105 N135 C103 132(3) . .
C105 N135 C104 108(2) . .
C103 N135 C104 86(3) . .
C105 N135 Pd6 107.4(16) . .
C103 N135 Pd6 109(2) . .
C104 N135 Pd6 111.5(19) . .
C108 N136 C107 111.2(19) . .
C108 N136 C106 112.7(18) . .
C107 N136 C106 101.3(17) . .
C108 N136 Pd6 114.4(14) . .
C107 N136 Pd6 112.0(17) . .
C106 N136 Pd6 104.2(11) . .
N135 C105 C106 109(3) . .
C105 C106 N136 104(2) . .
F2W C1W F1W 113.8(12) . .
F2W C1W C5W 117.4(11) . .
F1W C1W C5W 113.9(11) . .
F2W C1W C2W 104.3(8) . .
F1W C1W C2W 103.7(8) . .
C5W C1W C2W 101.2(6) . .
F3W C2W F4W 116.5(11) . .
F3W C2W C3W 114.7(8) . .
F4W C2W C3W 107.9(7) . .
F3W C2W C1W 108.1(8) . .
F4W C2W C1W 103.8(6) . .
C3W C2W C1W 104.7 . .
F6W C3W F5W 106.8(12) . .
F6W C3W C2W 106.7(9) . .
F5W C3W C2W 106.2(7) . .
F6W C3W C4W 116.6(14) . .
F5W C3W C4W 116.4(8) . .
C2W C3W C4W 103.2 . .
F7W C4W C5W 110.9(9) . .
F7W C4W C3W 102.6(8) . .
C5W C4W C3W 107.9(5) . .
C1W C5W C4W 105.6(7) . .
F1W' C1W' F2W' 114.4(14) . .
F1W' C1W' C5W' 111.4(14) . .
F2W' C1W' C5W' 105.8(12) . .
F1W' C1W' C2W' 107.1(11) . .
F2W' C1W' C2W' 108.8(11) . .
C5W' C1W' C2W' 109.2(9) . .
F3W' C2W' F4W' 110.5(12) . .
F3W' C2W' C3W' 109.7(11) . .
F4W' C2W' C3W' 111.0(11) . .
F3W' C2W' C1W' 112.2(11) . .
F4W' C2W' C1W' 110.0(11) . .
C3W' C2W' C1W' 103.2(8) . .
F5W' C3W' F6W' 118.4(15) . .
F5W' C3W' C2W' 110.6(12) . .
F6W' C3W' C2W' 110.0(11) . .
F5W' C3W' C4W' 102.0(15) . .
F6W' C3W' C4W' 108.4(18) . .
C2W' C3W' C4W' 106.4(9) . .
F7W' C4W' C5W' 105.9(15) . .
F7W' C4W' C3W' 109.4(15) . .
C5W' C4W' C3W' 103.5(10) . .
C4W' C5W' C1W' 105.0(9) . .
F2X C1X F1X 112.9(15) . .
F2X C1X C5X 116.7(16) . .
F1X C1X C5X 113.6(14) . .
F2X C1X C2X 104.6(12) . .
F1X C1X C2X 104.9(12) . .
C5X C1X C2X 102.4(10) . .
F3X C2X F4X 117.2(14) . .
F3X C2X C3X 113.2(12) . .
F4X C2X C3X 107.3(11) . .
F3X C2X C1X 107.5(11) . .
F4X C2X C1X 106.2(11) . .
C3X C2X C1X 104.4(9) . .
F5X C3X F6X 111.4(17) . .
F5X C3X C4X 106(2) . .
F6X C3X C4X 118.0(19) . .
F5X C3X C2X 107.7(12) . .
F6X C3X C2X 105.5(11) . .
C4X C3X C2X 108.1(9) . .
F7X C4X C3X 107.4(17) . .
F7X C4X C5X 104.9(14) . .
C3X C4X C5X 104.0(10) . .
C1X C5X C4X 102.1(10) . .
F2X' C1X' F1X' 108.2(14) . .
F2X' C1X' C5X' 112.4(13) . .
F1X' C1X' C5X' 112.4(14) . .
F2X' C1X' C2X' 108.4(11) . .
F1X' C1X' C2X' 108.1(11) . .
C5X' C1X' C2X' 107.2(9) . .
F3X' C2X' F4X' 108.5(12) . .
F3X' C2X' C3X' 110.4(11) . .
F4X' C2X' C3X' 111.9(11) . .
F3X' C2X' C1X' 108.2(11) . .
F4X' C2X' C1X' 110.8(11) . .
C3X' C2X' C1X' 107.0(8) . .
F6X' C3X' F5X' 108.8(14) . .
F6X' C3X' C4X' 116.3(16) . .
F5X' C3X' C4X' 106.6(14) . .
F6X' C3X' C2X' 110.1(11) . .
F5X' C3X' C2X' 109.3(12) . .
C4X' C3X' C2X' 105.5(8) . .
F7X' C4X' C5X' 104.4(13) . .
F7X' C4X' C3X' 107.4(14) . .
C5X' C4X' C3X' 106.4(9) . .
C1X' C5X' C4X' 106.7(9) . .
F2Y C1Y F1Y 110.9(15) . .
F2Y C1Y C5Y 119.8(16) . .
F1Y C1Y C5Y 113.1(14) . .
F2Y C1Y C2Y 101.0(11) . .
F1Y C1Y C2Y 107.3(12) . .
C5Y C1Y C2Y 102.8(9) . .
F3Y C2Y F4Y 120.4(13) . .
F3Y C2Y C3Y 112.6(12) . .
F4Y C2Y C3Y 108.1(11) . .
F3Y C2Y C1Y 105.8(11) . .
F4Y C2Y C1Y 105.6(11) . .
C3Y C2Y C1Y 102.7(9) . .
F6Y C3Y F5Y 116.0(17) . .
F6Y C3Y C4Y 100(3) . .
F5Y C3Y C4Y 116.3(15) . .
F6Y C3Y C2Y 108.8(13) . .
F5Y C3Y C2Y 107.8(12) . .
C4Y C3Y C2Y 107.0(9) . .
F7Y C4Y C3Y 102.7(15) . .
F7Y C4Y C5Y 104.9(15) . .
C3Y C4Y C5Y 106.6(9) . .
C1Y C5Y C4Y 105.6(9) . .
F2Y' C1Y' F1Y' 113.3(15) . .
F2Y' C1Y' C2Y' 108.5(12) . .
F1Y' C1Y' C2Y' 105.5(12) . .
F2Y' C1Y' C5Y' 114.5(15) . .
F1Y' C1Y' C5Y' 107.4(13) . .
C2Y' C1Y' C5Y' 107.1(9) . .
F3Y' C2Y' F4Y' 110.2(14) . .
F3Y' C2Y' C3Y' 108.9(12) . .
F4Y' C2Y' C3Y' 112.7(12) . .
F3Y' C2Y' C1Y' 109.3(12) . .
F4Y' C2Y' C1Y' 110.6(11) . .
C3Y' C2Y' C1Y' 105.0(9) . .
F6Y' C3Y' F5Y' 109.7(17) . .
F6Y' C3Y' C4Y' 126(2) . .
F5Y' C3Y' C4Y' 99.6(17) . .
F6Y' C3Y' C2Y' 107.6(12) . .
F5Y' C3Y' C2Y' 108.2(13) . .
C4Y' C3Y' C2Y' 104.2(10) . .
F7Y' C4Y' C3Y' 106.3(16) . .
F7Y' C4Y' C5Y' 104.3(16) . .
C3Y' C4Y' C5Y' 101.8(11) . .
C1Y' C5Y' C4Y' 101.7(9) . .
F2Z C1Z F1Z 112.1(15) . .
F2Z C1Z C5Z 114.9(15) . .
F1Z C1Z C5Z 116.2(14) . .
F2Z C1Z C2Z 103.8(12) . .
F1Z C1Z C2Z 105.6(12) . .
C5Z C1Z C2Z 102.4(10) . .
F3Z C2Z F4Z 118.6(14) . .
F3Z C2Z C3Z 112.5(12) . .
F4Z C2Z C3Z 106.6(11) . .
F3Z C2Z C1Z 108.0(12) . .
F4Z C2Z C1Z 105.7(11) . .
C3Z C2Z C1Z 104.3(9) . .
F6Z C3Z F5Z 110.6(17) . .
F6Z C3Z C4Z 116(2) . .
F5Z C3Z C4Z 112.7(16) . .
F6Z C3Z C2Z 105.6(12) . .
F5Z C3Z C2Z 105.1(13) . .
C4Z C3Z C2Z 106.2(9) . .
F7Z C4Z C3Z 104.5(17) . .
F7Z C4Z C5Z 105.3(16) . .
C3Z C4Z C5Z 106.4(10) . .
C1Z C5Z C4Z 103.8(10) . .
F2Z' C1Z' F1Z' 109.9(15) . .
F2Z' C1Z' C5Z' 117.9(14) . .
F1Z' C1Z' C5Z' 108.3(13) . .
F2Z' C1Z' C2Z' 109.7(11) . .
F1Z' C1Z' C2Z' 103.6(11) . .
C5Z' C1Z' C2Z' 106.4(9) . .
F3Z' C2Z' F4Z' 108.7(12) . .
F3Z' C2Z' C3Z' 111.9(11) . .
F4Z' C2Z' C3Z' 112.3(11) . .
F3Z' C2Z' C1Z' 108.6(10) . .
F4Z' C2Z' C1Z' 108.4(11) . .
C3Z' C2Z' C1Z' 106.9(9) . .
F6Z' C3Z' F5Z' 107.5(15) . .
F6Z' C3Z' C2Z' 109.6(12) . .
F5Z' C3Z' C2Z' 106.6(12) . .
F6Z' C3Z' C4Z' 119(2) . .
F5Z' C3Z' C4Z' 107.0(15) . .
C2Z' C3Z' C4Z' 106.7(9) . .
F7Z' C4Z' C3Z' 106.1(15) . .
F7Z' C4Z' C5Z' 104.8(15) . .
C3Z' C4Z' C5Z' 105.8(10) . .
C1Z' C5Z' C4Z' 105.0(9) . .
O1A N1A O2A 120.3(7) . .
O1A N1A O3A 120.3(7) . .
O2A N1A O3A 119.4(7) . .
O2B N1B O1B 126.8(9) . .
O2B N1B O3B 118.7(8) . .
O1B N1B O3B 114.4(8) . .
O2G N1G O1G 126.0(16) . .
O2G N1G O3G 114.0(16) . .
O1G N1G O3G 110.5(16) . .
O3D N1D O2D 122.8(18) . .
O3D N1D O1D 121.3(18) . .
O2D N1D O1D 114.7(17) . .
O3E N1E O1E 132(2) . .
O3E N1E O2E 119(2) . .
O1E N1E O2E 108.1(18) . .
O1E' N1E' O2E' 120(3) . .
O1E' N1E' O3E' 129(3) . .
O2E' N1E' O3E' 110(2) . .
O2F N1F O3F 125.4(13) . .
O2F N1F O1F 123.9(13) . .
O3F N1F O1F 110.7(11) . .
O1F' N1F' O3F' 117(3) . .
O1F' N1F' O2F' 115(3) . .
O3F' N1F' O2F' 125(3) . .
O3H N1H O2H 125.8(15) . .
O3H N1H O1H 116.7(15) . .
O2H N1H O1H 117.1(17) . .
O2H' N1H' O3H' 117(2) . .
O2H' N1H' O1H' 134(3) . .
O3H' N1H' O1H' 109(2) . .
O32W O33W O31W 119(3) . .
O1I N1I O2I 132(3) . .
O1I N1I O3I 129(3) . .
O2I N1I O3I 99(3) . .
O2J N1J O1J 107(3) . .
O2J N1J O3J 126(3) . .
O1J N1J O3J 127(3) . .
O2J' N1J' O3J' 110(3) . .
O2J' N1J' O1J' 133(3) . .
O3J' N1J' O1J' 116(3) . .
O3K N1K O2K 134(3) . .
O3K N1K O1K 113(3) . .
O2K N1K O1K 112(2) . .
O1L N1L O3L 87(2) . .
O1L N1L O2L 132(2) . .
O3L N1L O2L 141(2) . .
N1L O1L O3L 48.3(15) . .
N1L O3L O1L 44.4(15) . .
O48W O49W O49W 161(6) 2_775 2_775
O2M N1M O3M 109(3) . .
O2M N1M O1M 148(3) . .
O3M N1M O1M 101(3) . .

loop_
_geom_bond_atom_site_label_1
_geom_bond_atom_site_label_2
_geom_bond_distance
_geom_bond_site_symmetry_2
Pd1 N7 2.031(5) .
Pd1 N1 2.037(6) .
Pd1 N25 2.056(6) .
Pd1 N26 2.057(6) .
Pd2 N13 2.036(6) .
Pd2 N3 2.043(6) .
Pd2 N27 2.052(6) .
Pd2 N28 2.054(6) .
Pd3 N2 2.038(6) .
Pd3 N19 2.038(6) .
Pd3 N30 2.054(6) .
Pd3 N29 2.060(6) .
Pd4 N9 2.025(6) .
Pd4 N20 2.033(6) .
Pd4 N132 2.064(7) .
Pd4 N131 2.065(7) .
Pd5 N21 2.035(5) .
Pd5 N14 2.038(6) .
Pd5 N34 2.054(6) .
Pd5 N33 2.058(6) .
Pd6 N15 2.033(6) .
Pd6 N8 2.037(5) .
Pd6 N135 2.052(6) .
Pd6 N136 2.067(5) .
N1 C1 1.321(9) .
N1 C5 1.356(9) .
N2 C11 1.322(9) .
N2 C7 1.331(9) .
N3 C13 1.336(8) .
N3 C17 1.345(9) .
N4 C6 1.329(9) .
N4 C12 1.340(9) .
N5 C18 1.335(9) .
N5 C12 1.339(8) .
N6 C18 1.336(9) .
N6 C6 1.345(9) .
N7 C19 1.336(8) .
N7 C23 1.339(8) .
N8 C25 1.337(8) .
N8 C29 1.344(9) .
N9 C35 1.342(8) .
N9 C31 1.353(9) .
N10 C30 1.333(9) .
N10 C24 1.334(8) .
N11 C36 1.333(8) .
N11 C30 1.334(8) .
N12 C24 1.337(8) .
N12 C36 1.352(8) .
N13 C41 1.325(8) .
N13 C37 1.347(9) .
N14 C47 1.334(9) .
N14 C43 1.343(8) .
N15 C53 1.341(9) .
N15 C49 1.348(8) .
N16 C42 1.339(9) .
N16 C48 1.339(8) .
N17 C48 1.320(8) .
N17 C54 1.329(9) .
N18 C42 1.323(8) .
N18 C54 1.355(8) .
N19 C55 1.320(9) .
N19 C59 1.356(8) .
N20 C65 1.342(9) .
N20 C61 1.345(8) .
N21 C67 1.348(9) .
N21 C71 1.368(9) .
N22 C60 1.329(9) .
N22 C66 1.338(8) .
N23 C66 1.325(8) .
N23 C72 1.339(9) .
N24 C60 1.335(8) .
N24 C72 1.341(8) .
N25 C75 1.488(11) .
N25 C74 1.489(12) .
N25 C73 1.497(11) .
N26 C78 1.472(12) .
N26 C77 1.477(11) .
N26 C76 1.495(11) .
N27 C80 1.486(11) .
N27 C79 1.489(10) .
N27 C81 1.506(9) .
N28 C83 1.477(9) .
N28 C84 1.493(10) .
N28 C82 1.509(10) .
N29 C86 1.475(11) .
N29 C85 1.481(10) .
N29 C87 1.512(10) .
N30 C90 1.478(11) .
N30 C88 1.484(10) .
N30 C89 1.495(11) .
N33 C98 1.487(10) .
N33 C99 1.488(10) .
N33 C97 1.493(10) .
N34 C102 1.495(10) .
N34 C100 1.496(10) .
N34 C101 1.504(11) .
C1 C2 1.383(10) .
C2 C3 1.385(9) .
C3 C4 1.378(10) .
C3 C6 1.503(9) .
C4 C5 1.379(10) .
C7 C8 1.388(10) .
C8 C9 1.386(10) .
C9 C10 1.381(10) .
C9 C12 1.477(10) .
C10 C11 1.370(10) .
C13 C14 1.376(10) .
C14 C15 1.387(9) .
C15 C16 1.391(9) .
C15 C18 1.485(9) .
C16 C17 1.365(10) .
C19 C20 1.364(10) .
C20 C21 1.378(9) .
C21 C22 1.380(9) .
C21 C24 1.479(9) .
C22 C23 1.366(10) .
C25 C26 1.385(9) .
C26 C27 1.386(9) .
C27 C28 1.369(10) .
C27 C30 1.486(9) .
C28 C29 1.383(10) .
C31 C32 1.385(9) .
C32 C33 1.375(9) .
C33 C34 1.388(9) .
C33 C36 1.484(9) .
C34 C35 1.381(9) .
C37 C38 1.363(10) .
C38 C39 1.389(9) .
C39 C40 1.388(9) .
C39 C42 1.475(9) .
C40 C41 1.378(9) .
C43 C44 1.371(9) .
C44 C45 1.389(9) .
C45 C46 1.382(9) .
C45 C48 1.482(10) .
C46 C47 1.368(10) .
C49 C50 1.374(9) .
C50 C51 1.383(10) .
C51 C52 1.374(9) .
C51 C54 1.487(9) .
C52 C53 1.368(9) .
C55 C56 1.380(10) .
C56 C57 1.390(9) .
C57 C58 1.373(10) .
C57 C60 1.503(9) .
C58 C59 1.381(9) .
C61 C62 1.361(10) .
C62 C63 1.384(9) .
C63 C64 1.378(9) .
C63 C66 1.480(9) .
C64 C65 1.378(10) .
C67 C68 1.374(10) .
C68 C69 1.379(10) .
C69 C70 1.395(9) .
C69 C72 1.477(9) .
C70 C71 1.379(9) .
C75 C76 1.492(14) .
C81 C82 1.486(11) .
C87 C88 1.460(13) .
C99 C100 1.488(12) .
N131 C93 1.47(2) .
N131 C91 1.54(3) .
N131 C92 1.56(2) .
N132 C95 1.35(3) .
N132 C96 1.52(2) .
N132 C94 1.57(2) .
C93 C94 1.52(3) .
C293 C294 1.49(3) .
N135 C105 1.49(4) .
N135 C103 1.51(7) .
N135 C104 1.53(4) .
N136 C108 1.37(3) .
N136 C107 1.49(3) .
N136 C106 1.60(3) .
C105 C106 1.49(5) .
C205 C206 1.49(2) .
C1W F2W 1.278(12) .
C1W F1W 1.320(12) .
C1W C5W 1.524(12) .
C1W C2W 1.6468 .
C2W F3W 1.227(11) .
C2W F4W 1.313(11) .
C2W C3W 1.5721(12) .
C3W F6W 1.314(15) .
C3W F5W 1.385(13) .
C3W C4W 1.6165 .
C4W F7W 1.366(12) .
C4W C5W 1.540(12) .
C1W' F1W' 1.311(16) .
C1W' F2W' 1.313(15) .
C1W' C5W' 1.579(15) .
C1W' C2W' 1.580(13) .
C2W' F3W' 1.309(14) .
C2W' F4W' 1.332(14) .
C2W' C3W' 1.577(13) .
C3W' F5W' 1.274(16) .
C3W' F6W' 1.299(15) .
C3W' C4W' 1.579(16) .
C4W' F7W' 1.356(18) .
C4W' C5W' 1.576(17) .
C1X F2X 1.266(16) .
C1X F1X 1.338(16) .
C1X C5X 1.555(16) .
C1X C2X 1.634(14) .
C2X F3X 1.262(15) .
C2X F4X 1.328(15) .
C2X C3X 1.579(14) .
C3X F5X 1.324(17) .
C3X F6X 1.330(16) .
C3X C4X 1.552(17) .
C4X F7X 1.395(19) .
C4X C5X 1.636(17) .
C1X' F2X' 1.325(15) .
C1X' F1X' 1.344(15) .
C1X' C5X' 1.557(15) .
C1X' C2X' 1.585(13) .
C2X' F3X' 1.305(15) .
C2X' F4X' 1.325(14) .
C2X' C3X' 1.584(13) .
C3X' F6X' 1.310(15) .
C3X' F5X' 1.324(16) .
C3X' C4X' 1.574(15) .
C4X' F7X' 1.410(17) .
C4X' C5X' 1.559(15) .
C1Y F2Y 1.302(16) .
C1Y F1Y 1.322(16) .
C1Y C5Y 1.546(16) .
C1Y C2Y 1.647(15) .
C2Y F3Y 1.278(15) .
C2Y F4Y 1.334(15) .
C2Y C3Y 1.573(14) .
C3Y F6Y 1.293(17) .
C3Y F5Y 1.329(17) .
C3Y C4Y 1.573(16) .
C4Y F7Y 1.417(18) .
C4Y C5Y 1.603(17) .
C1Y' F2Y' 1.273(15) .
C1Y' F1Y' 1.333(16) .
C1Y' C2Y' 1.598(14) .
C1Y' C5Y' 1.614(15) .
C2Y' F3Y' 1.306(16) .
C2Y' F4Y' 1.322(15) .
C2Y' C3Y' 1.597(14) .
C3Y' F6Y' 1.317(17) .
C3Y' F5Y' 1.327(18) .
C3Y' C4Y' 1.587(17) .
C4Y' F7Y' 1.397(19) .
C4Y' C5Y' 1.615(17) .
C1Z F2Z 1.306(16) .
C1Z F1Z 1.323(16) .
C1Z C5Z 1.560(16) .
C1Z C2Z 1.623(14) .
C2Z F3Z 1.281(15) .
C2Z F4Z 1.320(15) .
C2Z C3Z 1.593(14) .
C3Z F6Z 1.324(17) .
C3Z F5Z 1.343(18) .
C3Z C4Z 1.577(17) .
C4Z F7Z 1.389(19) .
C4Z C5Z 1.617(17) .
C1Z' F2Z' 1.257(15) .
C1Z' F1Z' 1.365(16) .
C1Z' C5Z' 1.565(15) .
C1Z' C2Z' 1.611(13) .
C2Z' F3Z' 1.296(14) .
C2Z' F4Z' 1.349(14) .
C2Z' C3Z' 1.564(14) .
C3Z' F6Z' 1.321(16) .
C3Z' F5Z' 1.365(17) .
C3Z' C4Z' 1.575(16) .
C4Z' F7Z' 1.398(18) .
C4Z' C5Z' 1.585(17) .
O1A N1A 1.218(8) .
O2A N1A 1.253(8) .
O3A N1A 1.263(8) .
O1B N1B 1.215(9) .
O2B N1B 1.214(10) .
O3B N1B 1.301(10) .
N1G O2G 1.191(13) .
N1G O1G 1.273(15) .
N1G O3G 1.315(16) .
O8W O36W 1.12(6) .
N1D O3D 1.220(15) .
N1D O2D 1.265(16) .
N1D O1D 1.281(16) .
O21W O34W 1.37(5) .
N1E O3E 1.25(2) .
N1E O1E 1.33(3) .
N1E O2E 1.38(3) .
N1E' O1E' 1.07(3) .
N1E' O2E' 1.33(3) .
N1E' O3E' 1.37(3) .
N1F O2F 1.206(17) .
N1F O3F 1.266(14) .
N1F O1F 1.332(18) .
O1F' N1F' 1.17(4) .
O2F' N1F' 1.24(4) .
O3F' N1F' 1.23(3) .
N1H O3H 1.235(18) .
N1H O2H 1.25(2) .
N1H O1H 1.257(19) .
O1H' N1H' 1.35(3) .
O2H' N1H' 1.17(3) .
O3H' N1H' 1.30(3) .
O31W O33W 1.39(4) .
O32W O33W 1.14(4) .
N1I O1I 1.27(3) .
N1I O2I 1.33(3) .
N1I O3I 1.40(3) .
N1J O2J 1.23(3) .
N1J O1J 1.33(3) .
N1J O3J 1.35(3) .
N1J' O2J' 1.10(3) .
N1J' O3J' 1.20(4) .
N1J' O1J' 1.29(3) .
N1K O3K 1.05(2) .
N1K O2K 1.18(3) .
N1K O1K 1.24(3) .
N1L O1L 1.10(2) .
N1L O3L 1.18(3) .
N1L O2L 1.26(2) .
O1L O3L 1.58(3) .
O48W O49W 1.70(7) 2_775
O49W O48W 1.70(7) 2_775
O49W O49W 1.78(11) 2_775
N1M O2M 1.16(4) .
N1M O3M 1.38(4) .
N1M O1M 1.40(4) .
O54W O55W 1.78(3) .
O73W O74W 0.78(3) .
O77W O94W 1.74(5) .
